data_7703024
loop_
_publ_author_name
'Arnold, Polly L.'
'Wang, Kai'
'Gray, Steven J.'
'Moreau, Liane M.'
'Booth, Corwin H.'
'Curcio, Massimiliano'
'Wells, Jordann A. L.'
'Slawin, Alexandra M. Z.'

_publ_section_title
;
 Dicerium letterbox-shaped tetraphenolates: f-block complexes designed for
 two-electron chemistry.
;
_journal_issue 3
_journal_name_full 'Dalton transactions (Cambridge, England : 2003)'
_journal_page_first 877
_journal_page_last 884
_journal_paper_doi 10.1039/c9dt03291f
_journal_volume 49
_journal_year 2020
_chemical_formula_moiety '0.5(C124 H144 Ce2 K N4 O8), 0.25(C60 H60 K2 N12), 3(C5 H5 N), 0.5(C6 H14)'
_chemical_formula_sum 'C95 H109 Ce K N8 O4'
_chemical_formula_weight 1606.12
_space_group_crystal_system triclinic
_space_group_IT_number 2
_space_group_name_Hall '-P 1'
_space_group_name_H-M_alt 'P -1'
_atom_sites_solution_hydrogens geom
_audit_creation_date 2019-07-09
_audit_creation_method
;
Olex2 1.2
(compiled 2018.05.29 svn.r3508 for OlexSys, GUI svn.r5506)
;
_audit_update_record
;
2019-07-18 deposited with the CCDC.	2019-12-09 downloaded from the CCDC.
;
_cell_angle_alpha 97.6409(9)
_cell_angle_beta 103.4543(9)
_cell_angle_gamma 94.2363(6)
_cell_formula_units_Z 4
_cell_length_a 17.29805(13)
_cell_length_b 21.51193(16)
_cell_length_c 25.0448(4)
_cell_measurement_reflns_used 73847
_cell_measurement_temperature 120.00(10)
_cell_measurement_theta_max 75.9930
_cell_measurement_theta_min 3.5060
_cell_volume 8930.03(18)
_computing_cell_refinement
;
CrysAlisPro, Agilent Technologies,
Version 1.171.37.35e (release 07-10-2014 CrysAlis171 .NET)
(compiled Oct  7 2014,17:20:27)
;
_computing_data_collection
;
CrysAlisPro, Agilent Technologies,
Version 1.171.37.35e (release 07-10-2014 CrysAlis171 .NET)
(compiled Oct  7 2014,17:20:27)
;
_computing_data_reduction
;
CrysAlisPro, Agilent Technologies,
Version 1.171.37.35e (release 07-10-2014 CrysAlis171 .NET)
(compiled Oct  7 2014,17:20:27)
;
_computing_molecular_graphics 'Olex2 (Dolomanov et al., 2009)'
_computing_publication_material 'Olex2 (Dolomanov et al., 2009)'
_computing_structure_refinement 'ShelXL (Sheldrick, 2015)'
_computing_structure_solution 'SHELXT 2014/5 (Sheldrick, 2014)'
_diffrn_ambient_environment N~2~
_diffrn_ambient_temperature 120.00(10)
_diffrn_detector 'CCD plate'
_diffrn_detector_area_resol_mean 5.1574
_diffrn_detector_type Atlas
_diffrn_measured_fraction_theta_full 0.998
_diffrn_measured_fraction_theta_max 0.989
_diffrn_measurement_details
;
#__ type_ start__ end____ width___ exp.time_
  1 omega -114.00  -67.00   1.0000    5.0000
omega____ theta____ kappa____ phi______ frames
    -      -43.1686 -134.0000  132.0000 47

#__ type_ start__ end____ width___ exp.time_
  2 omega -122.00   -6.00   1.0000    5.0000
omega____ theta____ kappa____ phi______ frames
    -      -43.1686  -19.0000  -90.0000 116

#__ type_ start__ end____ width___ exp.time_
  3 omega  -50.00   29.00   1.0000    5.0000
omega____ theta____ kappa____ phi______ frames
    -      -43.1686   38.0000 -120.0000 79

#__ type_ start__ end____ width___ exp.time_
  4 omega  -50.00   29.00   1.0000    5.0000
omega____ theta____ kappa____ phi______ frames
    -      -43.1686   38.0000   90.0000 79

#__ type_ start__ end____ width___ exp.time_
  5 omega  -50.00   29.00   1.0000    5.0000
omega____ theta____ kappa____ phi______ frames
    -      -43.1686   38.0000 -180.0000 79

#__ type_ start__ end____ width___ exp.time_
  6 omega   29.00  103.00   1.0000    5.0000
omega____ theta____ kappa____ phi______ frames
    -       43.1686 -134.0000  132.0000 74

#__ type_ start__ end____ width___ exp.time_
  7 omega    1.00   83.00   1.0000    5.0000
omega____ theta____ kappa____ phi______ frames
    -       43.1686  -99.0000 -180.0000 82

#__ type_ start__ end____ width___ exp.time_
  8 omega   12.00  117.00   1.0000    5.0000
omega____ theta____ kappa____ phi______ frames
    -       43.1686   77.0000  -60.0000 105

#__ type_ start__ end____ width___ exp.time_
  9 omega   30.00  109.00   1.0000   20.0000
omega____ theta____ kappa____ phi______ frames
    -      111.0000  -94.0000  -60.0000 79

#__ type_ start__ end____ width___ exp.time_
 10 omega   36.00   91.00   1.0000   20.0000
omega____ theta____ kappa____ phi______ frames
    -      111.0000  -30.0000   90.0000 55

#__ type_ start__ end____ width___ exp.time_
 11 omega   87.00  178.00   1.0000   20.0000
omega____ theta____ kappa____ phi______ frames
    -      111.0000   30.0000  -90.0000 91

#__ type_ start__ end____ width___ exp.time_
 12 omega   40.00   99.00   1.0000   20.0000
omega____ theta____ kappa____ phi______ frames
    -      111.0000  -45.0000  -90.0000 59

#__ type_ start__ end____ width___ exp.time_
 13 omega   40.00   99.00   1.0000   20.0000
omega____ theta____ kappa____ phi______ frames
    -      111.0000  -45.0000   60.0000 59

#__ type_ start__ end____ width___ exp.time_
 14 omega   87.00  178.00   1.0000   20.0000
omega____ theta____ kappa____ phi______ frames
    -      111.0000   30.0000  150.0000 91

#__ type_ start__ end____ width___ exp.time_
 15 omega   37.00  142.00   1.0000   20.0000
omega____ theta____ kappa____ phi______ frames
    -      111.0000  -77.0000   60.0000 105

#__ type_ start__ end____ width___ exp.time_
 16 omega   87.00  178.00   1.0000   20.0000
omega____ theta____ kappa____ phi______ frames
    -      111.0000   45.0000  -60.0000 91

#__ type_ start__ end____ width___ exp.time_
 17 omega   39.00  121.00   1.0000   20.0000
omega____ theta____ kappa____ phi______ frames
    -      111.0000 -125.0000 -120.0000 82

#__ type_ start__ end____ width___ exp.time_
 18 omega   39.00  121.00   1.0000   20.0000
omega____ theta____ kappa____ phi______ frames
    -      111.0000 -125.0000  -90.0000 82

#__ type_ start__ end____ width___ exp.time_
 19 omega   39.00  121.00   1.0000   20.0000
omega____ theta____ kappa____ phi______ frames
    -      111.0000 -125.0000   60.0000 82

#__ type_ start__ end____ width___ exp.time_
 20 omega   88.00  178.00   1.0000   20.0000
omega____ theta____ kappa____ phi______ frames
    -      111.0000   42.0000   53.6282 90

#__ type_ start__ end____ width___ exp.time_
 21 omega   37.00  142.00   1.0000   20.0000
omega____ theta____ kappa____ phi______ frames
    -      111.0000  -77.0000 -120.0000 105

#__ type_ start__ end____ width___ exp.time_
 22 omega   39.00  121.00   1.0000   20.0000
omega____ theta____ kappa____ phi______ frames
    -      111.0000 -125.0000  150.0000 82

#__ type_ start__ end____ width___ exp.time_
 23 omega   41.00  126.00   1.0000   20.0000
omega____ theta____ kappa____ phi______ frames
    -      111.0000 -134.0000  132.0000 85

#__ type_ start__ end____ width___ exp.time_
 24 omega   83.00  178.00   1.0000   20.0000
omega____ theta____ kappa____ phi______ frames
    -      111.0000   64.0000  161.5391 95

#__ type_ start__ end____ width___ exp.time_
 25 omega   41.00  139.00   1.0000   20.0000
omega____ theta____ kappa____ phi______ frames
    -      111.0000  -61.0000 -120.0000 98

#__ type_ start__ end____ width___ exp.time_
 26 omega   41.00  139.00   1.0000   20.0000
omega____ theta____ kappa____ phi______ frames
    -      111.0000  -61.0000  120.0000 98

#__ type_ start__ end____ width___ exp.time_
 27 omega   87.00  178.00   1.0000   20.0000
omega____ theta____ kappa____ phi______ frames
    -      111.0000   45.0000 -150.0000 91

#__ type_ start__ end____ width___ exp.time_
 28 omega   94.00  178.00   1.0000   20.0000
omega____ theta____ kappa____ phi______ frames
    -      111.0000  125.0000  150.0000 84

#__ type_ start__ end____ width___ exp.time_
 29 omega   30.00  109.00   1.0000   20.0000
omega____ theta____ kappa____ phi______ frames
    -      111.0000  -94.0000  120.0000 79

#__ type_ start__ end____ width___ exp.time_
 30 omega   36.00   91.00   1.0000   20.0000
omega____ theta____ kappa____ phi______ frames
    -      111.0000  -30.0000 -150.0000 55

#__ type_ start__ end____ width___ exp.time_
 31 omega   87.00  178.00   1.0000   20.0000
omega____ theta____ kappa____ phi______ frames
    -      111.0000   30.0000    0.0000 91

#__ type_ start__ end____ width___ exp.time_
 32 omega   36.00   91.00   1.0000   20.0000
omega____ theta____ kappa____ phi______ frames
    -      111.0000  -30.0000  -60.0000 55

#__ type_ start__ end____ width___ exp.time_
 33 omega   30.00  109.00   1.0000   20.0000
omega____ theta____ kappa____ phi______ frames
    -      111.0000  -94.0000 -120.0000 79

#__ type_ start__ end____ width___ exp.time_
 34 omega   30.00  109.00   1.0000   20.0000
omega____ theta____ kappa____ phi______ frames
    -      111.0000  -94.0000   60.0000 79

#__ type_ start__ end____ width___ exp.time_
 35 omega   39.00  121.00   1.0000   20.0000
omega____ theta____ kappa____ phi______ frames
    -      111.0000 -125.0000  -30.0000 82

#__ type_ start__ end____ width___ exp.time_
 36 omega -113.00  -17.00   1.0000    5.0000
omega____ theta____ kappa____ phi______ frames
    -      -43.1686  -57.0000  120.0000 96

#__ type_ start__ end____ width___ exp.time_
 37 omega -113.00  -17.00   1.0000    5.0000
omega____ theta____ kappa____ phi______ frames
    -      -43.1686  -57.0000 -180.0000 96

#__ type_ start__ end____ width___ exp.time_
 38 omega -113.00  -17.00   1.0000    5.0000
omega____ theta____ kappa____ phi______ frames
    -      -43.1686  -57.0000   30.0000 96

#__ type_ start__ end____ width___ exp.time_
 39 omega    1.00   83.00   1.0000    5.0000
omega____ theta____ kappa____ phi______ frames
    -       43.1686  -99.0000  -30.0000 82
;
_diffrn_measurement_device 'four-circle diffractometer'
_diffrn_measurement_device_type 'SuperNova, Dual, Cu at zero, Atlas'
_diffrn_measurement_method '\w scans'
_diffrn_orient_matrix_UB_11 0.0286758000
_diffrn_orient_matrix_UB_12 0.0280580000
_diffrn_orient_matrix_UB_13 0.0620549000
_diffrn_orient_matrix_UB_21 0.0174474000
_diffrn_orient_matrix_UB_22 0.0655280000
_diffrn_orient_matrix_UB_23 -0.0157245000
_diffrn_orient_matrix_UB_31 -0.0857859000
_diffrn_orient_matrix_UB_32 0.0142196000
_diffrn_orient_matrix_UB_33 0.0006793000
_diffrn_radiation_monochromator mirror
_diffrn_radiation_probe x-ray
_diffrn_radiation_type CuK\a
_diffrn_radiation_wavelength 1.54184
_diffrn_reflns_av_R_equivalents 0.0831
_diffrn_reflns_av_unetI/netI 0.0465
_diffrn_reflns_Laue_measured_fraction_full 0.998
_diffrn_reflns_Laue_measured_fraction_max 0.989
_diffrn_reflns_limit_h_max 17
_diffrn_reflns_limit_h_min -21
_diffrn_reflns_limit_k_max 27
_diffrn_reflns_limit_k_min -26
_diffrn_reflns_limit_l_max 31
_diffrn_reflns_limit_l_min -31
_diffrn_reflns_number 181100
_diffrn_reflns_point_group_measured_fraction_full 0.998
_diffrn_reflns_point_group_measured_fraction_max 0.989
_diffrn_reflns_theta_full 67.684
_diffrn_reflns_theta_max 76.254
_diffrn_reflns_theta_min 3.509
_diffrn_source 'sealed X-ray tube'
_diffrn_source_type 'SuperNova (Cu) X-ray Source'
_exptl_absorpt_coefficient_mu 4.762
_exptl_absorpt_correction_T_max 0.932
_exptl_absorpt_correction_T_min 0.537
_exptl_absorpt_correction_type multi-scan
_exptl_absorpt_process_details
;
CrysAlisPro, Agilent Technologies,
Version 1.171.37.35e (release 07-10-2014 CrysAlis171 .NET)
(compiled Oct  7 2014,17:20:27)
Numerical absorption correction based on gaussian integration over
			a multifaceted crystal model
Empirical absorption correction using spherical harmonics,
 implemented in SCALE3 ABSPACK scaling algorithm.
;
_exptl_crystal_colour 'clear light yellow'
_exptl_crystal_colour_lustre clear
_exptl_crystal_colour_modifier light
_exptl_crystal_colour_primary yellow
_exptl_crystal_density_diffrn 1.195
_exptl_crystal_description plate
_exptl_crystal_F_000 3376
_exptl_crystal_size_max 0.4897
_exptl_crystal_size_mid 0.2254
_exptl_crystal_size_min 0.0328
_refine_diff_density_max 7.471
_refine_diff_density_min -2.340
_refine_diff_density_rms 0.141
_refine_ls_extinction_method none
_refine_ls_goodness_of_fit_ref 1.053
_refine_ls_hydrogen_treatment constr
_refine_ls_matrix_type full
_refine_ls_number_parameters 1985
_refine_ls_number_reflns 37007
_refine_ls_number_restraints 37
_refine_ls_restrained_S_all 1.053
_refine_ls_R_factor_all 0.0866
_refine_ls_R_factor_gt 0.0793
_refine_ls_shift/su_max 0.005
_refine_ls_shift/su_mean 0.000
_refine_ls_structure_factor_coef Fsqd
_refine_ls_weighting_details 'w=1/[\s^2^(Fo^2^)+(0.1227P)^2^+33.7857P] where P=(Fo^2^+2Fc^2^)/3'
_refine_ls_weighting_scheme calc
_refine_ls_wR_factor_gt 0.2053
_refine_ls_wR_factor_ref 0.2130
_reflns_Friedel_coverage 0.000
_reflns_number_gt 32721
_reflns_number_total 37007
_reflns_threshold_expression 'I > 2\s(I)'
_cod_data_source_file c9dt03291f2.cif
_cod_data_source_block po16002_refinalized_fi
_cod_depositor_comments 'Adding full bibliography for 7703018--7703028.cif.'
_cod_original_cell_volume 8930.03(16)
_cod_database_code 7703024
_shelx_shelxl_version_number 2018/3
_chemical_oxdiff_formula 'C106 H134 Ce2 K O8'
_chemical_oxdiff_usercomment '@ 120 K WK-K2L2Ce2-pyr'
_shelx_space_group_comment
;
The symmetry employed for this shelxl refinement is uniquely defined
by the following loop, which should always be used as a source of
symmetry information in preference to the above space-group names.
They are only intended as comments.
;
_reflns_odcompleteness_completeness 99.98
_reflns_odcompleteness_iscentric 1
_reflns_odcompleteness_theta 66.97
_olex2_refinement_description
;
1. Fixed Uiso
 At 1.2 times of:
  All C(H) groups, All C(H,H) groups
 At 1.5 times of:
  All C(H,H,H) groups
2. Restrained distances
 C923-C924
 1.35 with sigma of 0.02
3. Rigid body (RIGU) restrains
 N12, C935, C936, C937, C938, C939
 with sigma for 1-2 distances of 0.004 and sigma for 1-3 distances of 0.004
4.a Ternary CH refined with riding coordinates:
 C1A(H1A), C1(H1), C8(H8), C8A(H8A)
4.b Secondary CH2 refined with riding coordinates:
 C976(H97D,H97E), C977(H97F,H97G), C978(H97H,H97I), C979(H97J,H97K)
4.c Aromatic/amide H refined with riding coordinates:
 C3(H3), C3A(H3A), C4A(H4A), C4(H4), C6A(H6A), C6(H6), C7A(H7A), C7(H7),
 C13(H13), C0AA(H0AA), C23(H23), C25(H25), C33(H33), C35(H35), C43(H43),
 C45(H45), C53(H53), C55(H55), C63(H63), C65(H65), C73(H73), C75(H75), C83(H83),
  C85(H85), C900(H900), C901(H901), C902(H902), C903(H903), C904(H904),
 C905(H905), C906(H906), C907(H907), C908(H908), C909(H909), C910(H910),
 C911(H911), C912(H912), C913(H913), C914(H914), C915(H915), C916(H916),
 C917(H917), C918(H918), C919(H919), C920(H920), C921(H921), C922(H922),
 C923(H923), C924(H924), C925(H925), C926(H926), C927(H927), C928(H928),
 C929(H929), C930(H930), C931(H931), C932(H932), C933(H933), C934(H934),
 C937(H937), C938(H938), C939(H939), C935(H935), C936(H936), C940(H940),
 C941(H941), C942(H942), C943(H943), C944(H944), C945(H945), C946(H946),
 C947(H947), C948(H948), C949(H949), C15(H15), C981(H981), C982(H982),
 C983(H983), C984(H984), C950(H950), C951(H951), C952(H952), C953(H953),
 C954(H954), C960(H960), C961(H961), C962(H962), C963(H963), C964(H964),
 C965(H965), C966(H966), C967(H967), C968(H968), C969(H969), C955(H955),
 C956(H956), C957(H957), C958(H958), C959(H959), C970(H970), C971(H971),
 C972(H972), C973(H973), C974(H974)
4.d Fitted hexagon refined as free rotating group:
 C937(C938,C939,N12,C935,C936)
4.e Idealised Me refined as rotating group:
 C121(H12A,H12B,H12C), C122(H12D,H12E,H12F), C123(H12G,H12H,H12I), C140(H14A,
 H14B,H14C), C221(H22A,H22B,H22C), C222(H22D,H22E,H22F), C223(H22G,H22H,H22I),
 C240(H24A,H24B,H24C), C321(H32A,H32B,H32C), C322(H32D,H32E,H32F), C323(H32G,
 H32H,H32I), C340(H34A,H34B,H34C), C421(H42A,H42B,H42C), C422(H42D,H42E,H42F),
 C423(H42G,H42H,H42I), C440(H44A,H44B,H44C), C521(H52A,H52B,H52C), C522(H52D,
 H52E,H52F), C523(H52G,H52H,H52I), C540(H54A,H54B,H54C), C621(H62A,H62B,H62C),
 C622(H62D,H62E,H62F), C623(H62G,H62H,H62I), C640(H64A,H64B,H64C), C721(H72A,
 H72B,H72C), C722(H72D,H72E,H72F), C723(H72G,H72H,H72I), C740(H74A,H74B,H74C),
 C821(H82A,H82B,H82C), C822(H82D,H82E,H82F), C823(H82G,H82H,H82I), C840(H84A,
 H84B,H84C), C975(H97A,H97B,H97C), C980(H98A,H98B,H98C)
;
_smtbx_masks_void_probe_radius 1.2
_smtbx_masks_void_truncation_radius 1.2
_olex2_submission_special_instructions 'No special instructions were received'

loop_
_space_group_symop_operation_xyz
'x, y, z'
'-x, -y, -z'

loop_
_atom_site_label
_atom_site_type_symbol
_atom_site_fract_x
_atom_site_fract_y
_atom_site_fract_z
_atom_site_U_iso_or_equiv
_atom_site_adp_type
_atom_site_occupancy
_atom_site_site_symmetry_order
_atom_site_calc_flag
_atom_site_refinement_flags_posn
_atom_site_refinement_flags_adp
Ce1 Ce -0.76408(2) 0.54840(2) 0.16519(2) 0.02162(8) Uani 1 1 d . .
Ce2 Ce -0.61590(2) 1.01115(2) 0.16591(2) 0.02032(8) Uani 1 1 d . .
K1 K -0.69947(6) 0.77543(5) 0.14130(4) 0.0259(2) Uani 1 1 d . .
O1 O -0.73763(19) 0.64014(16) 0.12566(14) 0.0238(6) Uani 1 1 d . .
O2 O -0.8999(2) 0.55021(16) 0.16511(15) 0.0263(7) Uani 1 1 d . .
O3 O -0.7263(2) 0.59255(16) 0.25516(15) 0.0277(7) Uani 1 1 d . .
O4 O -0.6343(2) 0.52449(16) 0.17002(15) 0.0263(7) Uani 1 1 d . .
O5 O -0.6713(2) 0.90593(15) 0.12571(14) 0.0244(7) Uani 1 1 d . .
O6 O -0.7418(2) 1.03795(15) 0.17019(14) 0.0251(7) Uani 1 1 d . .
O7 O -0.5929(2) 0.99500(16) 0.25500(14) 0.0249(7) Uani 1 1 d . .
O8 O -0.4811(2) 1.00646(16) 0.16532(14) 0.0253(7) Uani 1 1 d . .
N1 N -0.8243(3) 0.4710(2) 0.06713(18) 0.0292(9) Uani 1 1 d . .
N2 N -0.7734(3) 0.4359(2) 0.20017(19) 0.0304(9) Uani 1 1 d . .
N3 N -0.6229(3) 1.0543(2) 0.06839(18) 0.0291(9) Uani 1 1 d . .
N4 N -0.5763(3) 1.13656(19) 0.20109(18) 0.0282(9) Uani 1 1 d . .
C1A C -0.5113(3) 0.8792(2) 0.16384(19) 0.0202(8) Uani 1 1 d . .
H1A H -0.539994 0.909086 0.182814 0.024 Uiso 1 1 calc R .
C1 C -0.8723(3) 0.6774(2) 0.16518(19) 0.0199(8) Uani 1 1 d . .
H1 H -0.829372 0.654810 0.183930 0.024 Uiso 1 1 calc R .
C2A C -0.5190(3) 0.8182(2) 0.18779(19) 0.0202(8) Uani 1 1 d . .
C2 C -0.8479(3) 0.7472(2) 0.18837(19) 0.0205(8) Uani 1 1 d . .
C3 C -0.8838(3) 0.7948(2) 0.16174(19) 0.0212(8) Uani 1 1 d . .
H3 H -0.926538 0.783981 0.130647 0.025 Uiso 1 1 calc R .
C3A C -0.5036(3) 0.7602(2) 0.16162(19) 0.0216(9) Uani 1 1 d . .
H3A H -0.483674 0.758895 0.130079 0.026 Uiso 1 1 calc R .
C4A C -0.5176(3) 0.7046(2) 0.1823(2) 0.0236(9) Uani 1 1 d . .
H4A H -0.505837 0.666991 0.164562 0.028 Uiso 1 1 calc R .
C4 C -0.8564(3) 0.8580(2) 0.18124(19) 0.0228(9) Uani 1 1 d . .
H4 H -0.882311 0.888711 0.163446 0.027 Uiso 1 1 calc R .
C5 C -0.7914(3) 0.8767(2) 0.22645(18) 0.0201(8) Uani 1 1 d . .
C5A C -0.5486(3) 0.7038(2) 0.22865(19) 0.0212(9) Uani 1 1 d . .
C6A C -0.5632(3) 0.7618(2) 0.25554(19) 0.0215(9) Uani 1 1 d . .
H6A H -0.583421 0.762939 0.286924 0.026 Uiso 1 1 calc R .
C6 C -0.7557(3) 0.8294(2) 0.25382(18) 0.0215(9) Uani 1 1 d . .
H6 H -0.712699 0.840454 0.284658 0.026 Uiso 1 1 calc R .
C7A C -0.5476(3) 0.8176(2) 0.23559(19) 0.0224(9) Uani 1 1 d . .
H7A H -0.556345 0.855576 0.254590 0.027 Uiso 1 1 calc R .
C7 C -0.7843(3) 0.7655(2) 0.23522(19) 0.0215(9) Uani 1 1 d . .
H7 H -0.760496 0.734938 0.254367 0.026 Uiso 1 1 calc R .
C8 C -0.7541(3) 0.9452(2) 0.23914(18) 0.0197(8) Uani 1 1 d . .
H8 H -0.721001 0.948902 0.212603 0.024 Uiso 1 1 calc R .
C8A C -0.5769(3) 0.6404(2) 0.2432(2) 0.0220(9) Uani 1 1 d . .
H8A H -0.628351 0.626728 0.216397 0.026 Uiso 1 1 calc R .
C11 C -0.8013(3) 0.6509(2) 0.08708(19) 0.0212(8) Uani 1 1 d . .
C12 C -0.7992(3) 0.6487(2) 0.0300(2) 0.0227(9) Uani 1 1 d . .
C13 C -0.8686(3) 0.6594(2) -0.0076(2) 0.0259(9) Uani 1 1 d . .
H13 H -0.867554 0.658833 -0.044613 0.031 Uiso 1 1 calc R .
C14 C -0.9399(3) 0.6709(2) 0.0077(2) 0.0263(10) Uani 1 1 d . .
C0AA C -0.9398(3) 0.6740(2) 0.0633(2) 0.0258(9) Uani 1 1 d . .
H0AA H -0.986591 0.681591 0.074063 0.031 Uiso 1 1 calc R .
C16 C -0.8727(3) 0.6661(2) 0.10350(19) 0.0218(9) Uani 1 1 d . .
C20 C -0.9483(3) 0.6497(2) 0.17700(19) 0.0219(9) Uani 1 1 d . .
C21 C -0.9573(3) 0.5832(2) 0.1762(2) 0.0231(9) Uani 1 1 d . .
C22 C -1.0272(3) 0.5560(2) 0.1890(2) 0.0275(10) Uani 1 1 d . .
C23 C -1.0827(3) 0.5956(3) 0.2015(2) 0.0294(10) Uani 1 1 d . .
H23 H -1.128598 0.577546 0.209356 0.035 Uiso 1 1 calc R .
C24 C -1.0734(3) 0.6608(2) 0.2031(2) 0.0306(10) Uani 1 1 d . .
C25 C -1.0054(3) 0.6870(2) 0.1907(2) 0.0278(10) Uani 1 1 d . .
H25 H -0.997681 0.730391 0.191584 0.033 Uiso 1 1 calc R .
C30 C -0.6965(3) 0.9625(2) 0.29636(19) 0.0219(9) Uani 1 1 d . .
C31 C -0.6161(3) 0.9852(2) 0.30049(19) 0.0217(9) Uani 1 1 d . .
C32 C -0.5613(3) 0.9972(2) 0.3539(2) 0.0263(10) Uani 1 1 d . .
C33 C -0.5910(3) 0.9911(2) 0.3998(2) 0.0268(10) Uani 1 1 d . .
H33 H -0.555719 1.000407 0.434728 0.032 Uiso 1 1 calc R .
C34 C -0.6713(3) 0.9717(2) 0.3967(2) 0.0280(10) Uani 1 1 d . .
C35 C -0.7223(3) 0.9560(2) 0.3439(2) 0.0250(9) Uani 1 1 d . .
H35 H -0.775203 0.940740 0.340425 0.030 Uiso 1 1 calc R .
C40 C -0.8159(3) 0.9916(2) 0.22672(19) 0.0221(9) Uani 1 1 d . .
C41 C -0.8057(3) 1.0360(2) 0.1905(2) 0.0224(9) Uani 1 1 d . .
C42 C -0.8658(3) 1.0766(2) 0.1778(2) 0.0301(10) Uani 1 1 d . .
C43 C -0.9318(3) 1.0728(3) 0.2011(2) 0.0307(11) Uani 1 1 d . .
H43 H -0.971091 1.099555 0.191998 0.037 Uiso 1 1 calc R .
C44 C -0.9411(3) 1.0307(3) 0.2374(3) 0.0330(11) Uani 1 1 d . .
C45 C -0.8822(3) 0.9903(2) 0.2491(2) 0.0270(10) Uani 1 1 d . .
H45 H -0.887379 0.961342 0.272825 0.032 Uiso 1 1 calc R .
C50 C -0.5553(3) 0.8689(2) 0.10197(19) 0.0207(8) Uani 1 1 d . .
C51 C -0.6369(3) 0.8808(2) 0.08665(19) 0.0202(8) Uani 1 1 d . .
C52 C -0.6802(3) 0.8631(2) 0.02969(19) 0.0220(9) Uani 1 1 d . .
C53 C -0.6394(3) 0.8378(2) -0.0085(2) 0.0260(9) Uani 1 1 d . .
H53 H -0.667445 0.826049 -0.045454 0.031 Uiso 1 1 calc R .
C54 C -0.5580(3) 0.8294(2) 0.0061(2) 0.0268(10) Uani 1 1 d . .
C55 C -0.5175(3) 0.8449(2) 0.0614(2) 0.0242(9) Uani 1 1 d . .
H55 H -0.463635 0.839080 0.071893 0.029 Uiso 1 1 calc R .
C60 C -0.4264(3) 0.9100(2) 0.17454(19) 0.0214(9) Uani 1 1 d . .
C61 C -0.4176(3) 0.9765(2) 0.17456(19) 0.0210(9) Uani 1 1 d . .
C62 C -0.3377(3) 1.0079(2) 0.1864(2) 0.0231(9) Uani 1 1 d . .
C63 C -0.2734(3) 0.9712(2) 0.1970(2) 0.0255(9) Uani 1 1 d . .
H63 H -0.221797 0.991551 0.204400 0.031 Uiso 1 1 calc R .
C64 C -0.2821(3) 0.9068(2) 0.1971(2) 0.0282(10) Uani 1 1 d . .
C65 C -0.3598(3) 0.8766(2) 0.1861(2) 0.0253(9) Uani 1 1 d . .
H65 H -0.367294 0.833408 0.186433 0.030 Uiso 1 1 calc R .
C70 C -0.5953(3) 0.6429(2) 0.2994(2) 0.0241(9) Uani 1 1 d . .
C71 C -0.6726(3) 0.6184(2) 0.3021(2) 0.0236(9) Uani 1 1 d . .
C72 C -0.6908(3) 0.6216(2) 0.3549(2) 0.0288(10) Uani 1 1 d . .
C73 C -0.6301(3) 0.6446(3) 0.4018(2) 0.0313(11) Uani 1 1 d . .
H73 H -0.641416 0.645131 0.436372 0.038 Uiso 1 1 calc R .
C74 C -0.5531(3) 0.6670(2) 0.4001(2) 0.0309(11) Uani 1 1 d . .
C75 C -0.5378(3) 0.6667(2) 0.3479(2) 0.0282(10) Uani 1 1 d . .
H75 H -0.487578 0.682854 0.345470 0.034 Uiso 1 1 calc R .
C80 C -0.5233(3) 0.5898(2) 0.2313(2) 0.0261(9) Uani 1 1 d . .
C81 C -0.5571(3) 0.5333(2) 0.1929(2) 0.0251(9) Uani 1 1 d . .
C82 C -0.5035(4) 0.4900(2) 0.1800(2) 0.0333(11) Uani 1 1 d . .
C83 C -0.4223(3) 0.5023(3) 0.2069(3) 0.0365(12) Uani 1 1 d . .
H83 H -0.388388 0.473001 0.198426 0.044 Uiso 1 1 calc R .
C84 C -0.3889(3) 0.5562(3) 0.2458(3) 0.0364(12) Uani 1 1 d . .
C85 C -0.4417(3) 0.5994(2) 0.2559(2) 0.0285(10) Uani 1 1 d . .
H85 H -0.421475 0.636551 0.280380 0.034 Uiso 1 1 calc R .
C120 C -0.7231(3) 0.6362(2) 0.0104(2) 0.0260(9) Uani 1 1 d . .
C121 C -0.7323(4) 0.6432(3) -0.0508(2) 0.0373(12) Uani 1 1 d . .
H12A H -0.774740 0.612977 -0.073580 0.056 Uiso 1 1 calc GR .
H12B H -0.683267 0.635866 -0.061086 0.056 Uiso 1 1 calc GR .
H12C H -0.744759 0.685024 -0.056148 0.056 Uiso 1 1 calc GR .
C122 C -0.6516(3) 0.6837(2) 0.0436(2) 0.0291(10) Uani 1 1 d . .
H12D H -0.663885 0.725862 0.039458 0.044 Uiso 1 1 calc GR .
H12E H -0.605268 0.675653 0.029926 0.044 Uiso 1 1 calc GR .
H12F H -0.640927 0.679227 0.082216 0.044 Uiso 1 1 calc GR .
C123 C -0.7016(3) 0.5695(2) 0.0177(3) 0.0346(11) Uani 1 1 d . .
H12G H -0.692690 0.564942 0.056184 0.052 Uiso 1 1 calc GR .
H12H H -0.653952 0.562663 0.005349 0.052 Uiso 1 1 calc GR .
H12I H -0.744752 0.539200 -0.003923 0.052 Uiso 1 1 calc GR .
C140 C -1.0130(3) 0.6808(3) -0.0357(2) 0.0374(12) Uani 1 1 d . .
H14A H -0.996675 0.702393 -0.063144 0.056 Uiso 1 1 calc GR .
H14B H -1.046842 0.705630 -0.018351 0.056 Uiso 1 1 calc GR .
H14C H -1.041786 0.640635 -0.053320 0.056 Uiso 1 1 calc GR .
C220 C -1.0399(3) 0.4853(2) 0.1916(2) 0.0311(11) Uani 1 1 d . .
C221 C -0.9741(4) 0.4697(3) 0.2394(2) 0.0397(13) Uani 1 1 d . .
H22A H -0.922587 0.482690 0.233868 0.059 Uiso 1 1 calc GR .
H22B H -0.979140 0.425116 0.240059 0.059 Uiso 1 1 calc GR .
H22C H -0.979466 0.491716 0.274084 0.059 Uiso 1 1 calc GR .
C222 C -1.0366(3) 0.4455(2) 0.1367(2) 0.0343(11) Uani 1 1 d . .
H22D H -1.084464 0.447895 0.108804 0.051 Uiso 1 1 calc GR .
H22E H -1.032309 0.402418 0.141941 0.051 Uiso 1 1 calc GR .
H22F H -0.990995 0.461478 0.124936 0.051 Uiso 1 1 calc GR .
C223 C -1.1206(4) 0.4650(3) 0.2032(3) 0.0436(14) Uani 1 1 d . .
H22G H -1.122299 0.485266 0.239401 0.065 Uiso 1 1 calc GR .
H22H H -1.126824 0.420049 0.201847 0.065 Uiso 1 1 calc GR .
H22I H -1.163049 0.476979 0.175682 0.065 Uiso 1 1 calc GR .
C240 C -1.1332(4) 0.7020(3) 0.2201(3) 0.0493(17) Uani 1 1 d . .
H24A H -1.109555 0.726747 0.255801 0.074 Uiso 1 1 calc GR .
H24B H -1.179621 0.675936 0.222166 0.074 Uiso 1 1 calc GR .
H24C H -1.148486 0.729472 0.193149 0.074 Uiso 1 1 calc GR .
C320 C -0.4721(3) 1.0175(3) 0.3602(2) 0.0289(10) Uani 1 1 d . .
C321 C -0.4224(3) 1.0192(3) 0.4200(2) 0.0416(14) Uani 1 1 d . .
H32A H -0.440260 1.049724 0.444655 0.062 Uiso 1 1 calc GR .
H32B H -0.366960 1.030503 0.421823 0.062 Uiso 1 1 calc GR .
H32C H -0.428805 0.978275 0.430760 0.062 Uiso 1 1 calc GR .
C322 C -0.4626(3) 1.0843(3) 0.3450(3) 0.0369(12) Uani 1 1 d . .
H32D H -0.490610 1.083795 0.307060 0.055 Uiso 1 1 calc GR .
H32E H -0.406950 1.097652 0.349746 0.055 Uiso 1 1 calc GR .
H32F H -0.484444 1.112982 0.368882 0.055 Uiso 1 1 calc GR .
C323 C -0.4365(3) 0.9714(3) 0.3219(3) 0.0388(13) Uani 1 1 d . .
H32G H -0.442618 0.929674 0.331100 0.058 Uiso 1 1 calc GR .
H32H H -0.380769 0.984731 0.326866 0.058 Uiso 1 1 calc GR .
H32I H -0.464127 0.971061 0.283819 0.058 Uiso 1 1 calc GR .
C340 C -0.7008(4) 0.9661(3) 0.4479(2) 0.0365(12) Uani 1 1 d . .
H34A H -0.671897 0.936622 0.468179 0.055 Uiso 1 1 calc GR .
H34B H -0.756784 0.951358 0.437412 0.055 Uiso 1 1 calc GR .
H34C H -0.692489 1.006553 0.470967 0.055 Uiso 1 1 calc GR .
C420 C -0.8636(3) 1.1220(2) 0.1357(2) 0.0326(11) Uani 1 1 d . .
C421 C -0.9347(4) 1.1616(3) 0.1268(3) 0.0491(16) Uani 1 1 d . .
H42A H -0.933144 1.184852 0.096803 0.074 Uiso 1 1 calc GR .
H42B H -0.931489 1.190391 0.160118 0.074 Uiso 1 1 calc GR .
H42C H -0.983741 1.134128 0.117771 0.074 Uiso 1 1 calc GR .
C422 C -0.7872(4) 1.1686(2) 0.1563(3) 0.0371(12) Uani 1 1 d . .
H42D H -0.741200 1.146010 0.157565 0.056 Uiso 1 1 calc GR .
H42E H -0.785299 1.189978 0.192895 0.056 Uiso 1 1 calc GR .
H42F H -0.787541 1.198990 0.131480 0.056 Uiso 1 1 calc GR .
C423 C -0.8639(4) 1.0843(3) 0.0788(2) 0.0419(13) Uani 1 1 d . .
H42G H -0.861148 1.112955 0.052756 0.063 Uiso 1 1 calc GR .
H42H H -0.912152 1.055984 0.065501 0.063 Uiso 1 1 calc GR .
H42I H -0.818537 1.060636 0.082573 0.063 Uiso 1 1 calc GR .
C440 C -1.0148(4) 1.0265(4) 0.2600(3) 0.0510(16) Uani 1 1 d . .
H44A H -1.054195 0.994542 0.236368 0.076 Uiso 1 1 calc GR .
H44B H -1.036216 1.066404 0.261259 0.076 Uiso 1 1 calc GR .
H44C H -1.000779 1.015778 0.296823 0.076 Uiso 1 1 calc GR .
C520 C -0.7698(3) 0.8705(2) 0.0112(2) 0.0252(9) Uani 1 1 d . .
C521 C -0.7851(3) 0.9405(3) 0.0195(3) 0.0363(12) Uani 1 1 d . .
H52A H -0.766122 0.958120 0.058122 0.054 Uiso 1 1 calc GR .
H52B H -0.841451 0.943667 0.007737 0.054 Uiso 1 1 calc GR .
H52C H -0.757381 0.963339 -0.002083 0.054 Uiso 1 1 calc GR .
C522 C -0.8049(3) 0.8439(3) -0.0505(2) 0.0367(12) Uani 1 1 d . .
H52D H -0.775097 0.863982 -0.072638 0.055 Uiso 1 1 calc GR .
H52E H -0.859829 0.851988 -0.061153 0.055 Uiso 1 1 calc GR .
H52F H -0.801751 0.799279 -0.056420 0.055 Uiso 1 1 calc GR .
C523 C -0.8177(3) 0.8342(3) 0.0442(2) 0.0311(11) Uani 1 1 d . .
H52G H -0.808259 0.790596 0.039713 0.047 Uiso 1 1 calc GR .
H52H H -0.873728 0.837404 0.030641 0.047 Uiso 1 1 calc GR .
H52I H -0.801064 0.851896 0.082889 0.047 Uiso 1 1 calc GR .
C540 C -0.5175(4) 0.8022(3) -0.0377(2) 0.0381(12) Uani 1 1 d . .
H54A H -0.557277 0.781971 -0.070072 0.057 Uiso 1 1 calc GR .
H54B H -0.483417 0.771926 -0.023417 0.057 Uiso 1 1 calc GR .
H54C H -0.486049 0.835532 -0.047593 0.057 Uiso 1 1 calc GR .
C620 C -0.3224(3) 1.0798(2) 0.1914(2) 0.0268(10) Uani 1 1 d . .
C621 C -0.3651(3) 1.1024(2) 0.1374(2) 0.0313(11) Uani 1 1 d . .
H62A H -0.338874 1.089542 0.108546 0.047 Uiso 1 1 calc GR .
H62B H -0.363121 1.147537 0.143529 0.047 Uiso 1 1 calc GR .
H62C H -0.419798 1.084114 0.126488 0.047 Uiso 1 1 calc GR .
C622 C -0.3539(4) 1.1108(3) 0.2400(2) 0.0343(11) Uani 1 1 d . .
H62D H -0.408875 1.094980 0.235038 0.051 Uiso 1 1 calc GR .
H62E H -0.349592 1.155685 0.241054 0.051 Uiso 1 1 calc GR .
H62F H -0.322809 1.100944 0.274325 0.051 Uiso 1 1 calc GR .
C623 C -0.2331(3) 1.1036(3) 0.2030(3) 0.0370(12) Uani 1 1 d . .
H62G H -0.204476 1.089751 0.236205 0.055 Uiso 1 1 calc GR .
H62H H -0.226705 1.148866 0.207775 0.055 Uiso 1 1 calc GR .
H62I H -0.212399 1.087032 0.172274 0.055 Uiso 1 1 calc GR .
C640 C -0.2116(3) 0.8703(3) 0.2113(3) 0.0412(13) Uani 1 1 d . .
H64A H -0.211018 0.854341 0.245357 0.062 Uiso 1 1 calc GR .
H64B H -0.163269 0.897517 0.215597 0.062 Uiso 1 1 calc GR .
H64C H -0.215373 0.835793 0.181956 0.062 Uiso 1 1 calc GR .
C720 C -0.7751(3) 0.5979(3) 0.3591(2) 0.0359(12) Uani 1 1 d . .
C721 C -0.7844(4) 0.6111(4) 0.4190(3) 0.0500(16) Uani 1 1 d . .
H72A H -0.747357 0.589143 0.442367 0.075 Uiso 1 1 calc GR .
H72B H -0.837997 0.596924 0.419775 0.075 Uiso 1 1 calc GR .
H72C H -0.773664 0.655648 0.432213 0.075 Uiso 1 1 calc GR .
C722 C -0.8385(3) 0.6313(3) 0.3228(3) 0.0423(14) Uani 1 1 d . .
H72D H -0.828951 0.675983 0.335387 0.063 Uiso 1 1 calc GR .
H72E H -0.890777 0.616009 0.325501 0.063 Uiso 1 1 calc GR .
H72F H -0.835261 0.622812 0.284793 0.063 Uiso 1 1 calc GR .
C723 C -0.7904(4) 0.5262(3) 0.3407(3) 0.0438(14) Uani 1 1 d . .
H72G H -0.790296 0.516582 0.302200 0.066 Uiso 1 1 calc GR .
H72H H -0.841320 0.511018 0.345865 0.066 Uiso 1 1 calc GR .
H72I H -0.749057 0.506255 0.362607 0.066 Uiso 1 1 calc GR .
C740 C -0.4899(4) 0.6898(3) 0.4529(2) 0.0415(13) Uani 1 1 d . .
H74A H -0.467120 0.654317 0.467445 0.062 Uiso 1 1 calc GR .
H74B H -0.513401 0.712410 0.479738 0.062 Uiso 1 1 calc GR .
H74C H -0.448722 0.717269 0.445383 0.062 Uiso 1 1 calc GR .
C820 C -0.5330(4) 0.4311(3) 0.1358(3) 0.0377(13) Uani 1 1 d . .
C821 C -0.4651(5) 0.3909(3) 0.1266(4) 0.0576(19) Uani 1 1 d . .
H82A H -0.419219 0.418208 0.125437 0.086 Uiso 1 1 calc GR .
H82B H -0.483058 0.362633 0.092038 0.086 Uiso 1 1 calc GR .
H82C H -0.451030 0.367028 0.156498 0.086 Uiso 1 1 calc GR .
C822 C -0.5947(4) 0.3885(3) 0.1527(3) 0.0437(14) Uani 1 1 d . .
H82D H -0.569793 0.372678 0.185832 0.066 Uiso 1 1 calc GR .
H82E H -0.616029 0.353783 0.123297 0.066 Uiso 1 1 calc GR .
H82F H -0.637273 0.412205 0.159517 0.066 Uiso 1 1 calc GR .
C823 C -0.5708(4) 0.4526(3) 0.0798(3) 0.0457(14) Uani 1 1 d . .
H82G H -0.609315 0.481242 0.085145 0.069 Uiso 1 1 calc GR .
H82H H -0.596759 0.416488 0.053178 0.069 Uiso 1 1 calc GR .
H82I H -0.529738 0.473424 0.066396 0.069 Uiso 1 1 calc GR .
C840 C -0.3006(4) 0.5680(4) 0.2730(4) 0.0558(18) Uani 1 1 d . .
H84A H -0.286000 0.612292 0.285917 0.084 Uiso 1 1 calc GR .
H84B H -0.271011 0.553934 0.246450 0.084 Uiso 1 1 calc GR .
H84C H -0.288563 0.545202 0.303812 0.084 Uiso 1 1 calc GR .
C900 C -0.7878(4) 0.4237(3) 0.0484(3) 0.0385(12) Uani 1 1 d . .
H900 H -0.746616 0.409670 0.073321 0.046 Uiso 1 1 calc R .
C901 C -0.8076(5) 0.3942(3) -0.0062(3) 0.0494(16) Uani 1 1 d . .
H901 H -0.779514 0.361826 -0.017566 0.059 Uiso 1 1 calc R .
C902 C -0.8693(4) 0.4134(4) -0.0434(3) 0.0515(17) Uani 1 1 d . .
H902 H -0.883755 0.394331 -0.080365 0.062 Uiso 1 1 calc R .
C903 C -0.9093(4) 0.4616(4) -0.0248(3) 0.0472(16) Uani 1 1 d . .
H903 H -0.952078 0.474960 -0.048947 0.057 Uiso 1 1 calc R .
C904 C -0.8851(3) 0.4900(3) 0.0306(2) 0.0368(12) Uani 1 1 d . .
H904 H -0.911581 0.523085 0.042752 0.044 Uiso 1 1 calc R .
C905 C -0.7165(4) 0.4285(3) 0.2444(3) 0.0397(13) Uani 1 1 d . .
H905 H -0.675124 0.460796 0.258998 0.048 Uiso 1 1 calc R .
C906 C -0.7165(4) 0.3749(3) 0.2695(3) 0.0464(15) Uani 1 1 d . .
H906 H -0.676128 0.371337 0.300404 0.056 Uiso 1 1 calc R .
C907 C -0.7776(5) 0.3271(3) 0.2477(3) 0.0462(15) Uani 1 1 d . .
H907 H -0.779498 0.290654 0.263815 0.055 Uiso 1 1 calc R .
C908 C -0.8360(4) 0.3340(3) 0.2016(3) 0.0488(16) Uani 1 1 d . .
H908 H -0.877550 0.302131 0.185864 0.059 Uiso 1 1 calc R .
C909 C -0.8318(4) 0.3887(3) 0.1793(2) 0.0352(12) Uani 1 1 d . .
H909 H -0.871301 0.393096 0.148166 0.042 Uiso 1 1 calc R .
C910 C -0.6710(4) 1.0973(3) 0.0505(3) 0.0394(13) Uani 1 1 d . .
H910 H -0.693572 1.120817 0.075635 0.047 Uiso 1 1 calc R .
C911 C -0.6879(4) 1.1078(4) -0.0033(3) 0.0501(16) Uani 1 1 d . .
H911 H -0.721439 1.138163 -0.014022 0.060 Uiso 1 1 calc R .
C912 C -0.6557(5) 1.0741(4) -0.0417(3) 0.0536(18) Uani 1 1 d . .
H912 H -0.667120 1.080726 -0.078523 0.064 Uiso 1 1 calc R .
C913 C -0.6062(4) 1.0301(3) -0.0237(3) 0.0456(15) Uani 1 1 d . .
H913 H -0.582857 1.006652 -0.048479 0.055 Uiso 1 1 calc R .
C914 C -0.5909(3) 1.0206(3) 0.0312(2) 0.0349(11) Uani 1 1 d . .
H914 H -0.557808 0.990291 0.042738 0.042 Uiso 1 1 calc R .
C915 C -0.5963(4) 1.1589(3) 0.2477(2) 0.0370(12) Uani 1 1 d . .
H915 H -0.625877 1.131834 0.263384 0.044 Uiso 1 1 calc R .
C916 C -0.5748(4) 1.2208(3) 0.2736(3) 0.0433(14) Uani 1 1 d . .
H916 H -0.588738 1.234510 0.306549 0.052 Uiso 1 1 calc R .
C917 C -0.5331(4) 1.2618(3) 0.2504(3) 0.0470(15) Uani 1 1 d . .
H917 H -0.519915 1.303966 0.266469 0.056 Uiso 1 1 calc R .
C918 C -0.5111(4) 1.2390(3) 0.2025(3) 0.0463(15) Uani 1 1 d . .
H918 H -0.481090 1.265295 0.186484 0.056 Uiso 1 1 calc R .
C919 C -0.5338(3) 1.1770(3) 0.1789(2) 0.0344(11) Uani 1 1 d . .
H919 H -0.519499 1.162234 0.146312 0.041 Uiso 1 1 calc R .
K2 K -0.92390(9) 0.80905(7) 0.52304(6) 0.0489(3) Uani 1 1 d . .
N9 N -1.0103(4) 0.6992(4) 0.4459(3) 0.0657(18) Uani 1 1 d . .
N10 N -0.9315(4) 0.8528(3) 0.4162(2) 0.0523(14) Uani 1 1 d . .
N11 N -1.0473(4) 0.8907(3) 0.5312(3) 0.0547(15) Uani 1 1 d . .
N13 N -1.1647(4) 1.0744(3) 0.4209(2) 0.0495(13) Uani 1 1 d . .
N14 N -0.7858(4) 0.7517(3) 0.5664(3) 0.0549(14) Uani 1 1 d . .
C920 C -1.0058(5) 0.8652(4) 0.3975(3) 0.0527(16) Uani 1 1 d . .
H920 H -1.035115 0.875273 0.423633 0.063 Uiso 1 1 calc R .
C921 C -1.0428(4) 0.8645(4) 0.3431(3) 0.0547(17) Uani 1 1 d . .
H921 H -1.095362 0.873845 0.332745 0.066 Uiso 1 1 calc R .
C922 C -1.0002(4) 0.8494(3) 0.3040(3) 0.0497(15) Uani 1 1 d . .
H922 H -1.023627 0.849106 0.266500 0.060 Uiso 1 1 calc R .
C923 C -0.9234(4) 0.8349(3) 0.3203(3) 0.0486(15) Uani 1 1 d D .
H923 H -0.894039 0.823620 0.294449 0.058 Uiso 1 1 calc R .
C924 C -0.8911(4) 0.8376(4) 0.3766(4) 0.0585(19) Uani 1 1 d D .
H924 H -0.838698 0.828378 0.388048 0.070 Uiso 1 1 calc R .
C925 C -1.1696(4) 1.0337(4) 0.4554(3) 0.0513(16) Uani 1 1 d . .
H925 H -1.156560 1.049025 0.493211 0.062 Uiso 1 1 calc R .
C926 C -1.1927(4) 0.9696(4) 0.4391(3) 0.0493(15) Uani 1 1 d . .
H926 H -1.194178 0.942818 0.465124 0.059 Uiso 1 1 calc R .
C927 C -1.2134(4) 0.9470(3) 0.3833(3) 0.0504(16) Uani 1 1 d . .
H927 H -1.230952 0.904573 0.370588 0.060 Uiso 1 1 calc R .
C928 C -1.2079(4) 0.9878(4) 0.3467(3) 0.0532(17) Uani 1 1 d . .
H928 H -1.221541 0.973303 0.308653 0.064 Uiso 1 1 calc R .
C929 C -1.1821(5) 1.0507(4) 0.3663(3) 0.0549(17) Uani 1 1 d . .
H929 H -1.176362 1.077682 0.341005 0.066 Uiso 1 1 calc R .
C930 C -1.0362(5) 0.9483(4) 0.5622(3) 0.0540(17) Uani 1 1 d . .
H930 H -0.991407 0.975226 0.562519 0.065 Uiso 1 1 calc R .
C931 C -1.0877(4) 0.9693(4) 0.5934(3) 0.0494(15) Uani 1 1 d . .
H931 H -1.077704 1.009400 0.614464 0.059 Uiso 1 1 calc R .
C932 C -1.1537(5) 0.9300(3) 0.5927(3) 0.0527(17) Uani 1 1 d . .
H932 H -1.189672 0.942915 0.613245 0.063 Uiso 1 1 calc R .
C933 C -1.1665(5) 0.8703(4) 0.5610(3) 0.0555(17) Uani 1 1 d . .
H933 H -1.210998 0.842897 0.560311 0.067 Uiso 1 1 calc R .
C934 C -1.1134(5) 0.8521(4) 0.5308(3) 0.0527(16) Uani 1 1 d . .
H934 H -1.122659 0.812285 0.509459 0.063 Uiso 1 1 calc R .
C937 C -1.0574(7) 0.6974(9) 0.6748(5) 0.329(16) Uani 1 1 d . U
H937 H -1.084768 0.677042 0.696475 0.395 Uiso 1 1 calc R .
C938 C -1.0187(8) 0.6627(6) 0.6400(5) 0.225(9) Uani 1 1 d G U
H938 H -1.020175 0.619224 0.638517 0.270 Uiso 1 1 calc R .
C939 C -0.9777(7) 0.6931(6) 0.6076(4) 0.169(7) Uani 1 1 d G U
H939 H -0.951792 0.669961 0.584330 0.203 Uiso 1 1 calc R .
N12 N -0.9754(6) 0.7582(6) 0.6098(4) 0.152(6) Uani 1 1 d G U
C935 C -1.0141(7) 0.7928(6) 0.6445(4) 0.220(10) Uani 1 1 d G U
H935 H -1.012595 0.836335 0.646058 0.264 Uiso 1 1 calc R .
C936 C -1.0551(7) 0.7624(9) 0.6770(4) 0.272(12) Uani 1 1 d G U
H936 H -1.080978 0.785599 0.700246 0.327 Uiso 1 1 calc R .
C940 C -0.7277(5) 0.7845(4) 0.6077(3) 0.0600(19) Uani 1 1 d . .
H940 H -0.734232 0.825869 0.620653 0.072 Uiso 1 1 calc R .
C941 C -0.6592(5) 0.7605(4) 0.6321(3) 0.0598(19) Uani 1 1 d . .
H941 H -0.619841 0.784774 0.660558 0.072 Uiso 1 1 calc R .
C942 C -0.6513(6) 0.6996(4) 0.6129(4) 0.064(2) Uani 1 1 d . .
H942 H -0.605639 0.681853 0.628557 0.076 Uiso 1 1 calc R .
C943 C -0.7090(6) 0.6640(4) 0.5710(4) 0.067(2) Uani 1 1 d . .
H943 H -0.703299 0.622557 0.557627 0.081 Uiso 1 1 calc R .
C944 C -0.7753(5) 0.6919(4) 0.5497(3) 0.0581(18) Uani 1 1 d . .
H944 H -0.815671 0.667887 0.521946 0.070 Uiso 1 1 calc R .
C945 C -1.0004(6) 0.6901(4) 0.3947(4) 0.065(2) Uani 1 1 d . .
H945 H -0.962953 0.717921 0.386177 0.078 Uiso 1 1 calc R .
C946 C -1.0412(5) 0.6424(5) 0.3531(3) 0.065(2) Uani 1 1 d . .
H946 H -1.029704 0.637040 0.318389 0.078 Uiso 1 1 calc R .
C947 C -1.0979(5) 0.6042(6) 0.3643(5) 0.105(5) Uani 1 1 d . .
H947 H -1.126854 0.571644 0.337218 0.125 Uiso 1 1 calc R .
C948 C -1.1135(7) 0.6131(6) 0.4166(6) 0.101(4) Uani 1 1 d . .
H948 H -1.153515 0.587543 0.424916 0.122 Uiso 1 1 calc R .
C949 C -1.0683(6) 0.6606(5) 0.4556(4) 0.072(2) Uani 1 1 d . .
H949 H -1.078344 0.666453 0.490681 0.087 Uiso 1 1 calc R .
C15 C -0.6077(6) 0.8127(4) 0.5009(3) 0.064(2) Uani 1 1 d . .
H15 H -0.614579 0.805379 0.535351 0.077 Uiso 1 1 calc R .
C981 C -0.6703(6) 0.7912(4) 0.4543(4) 0.0608(19) Uani 1 1 d . .
H981 H -0.717294 0.770126 0.457787 0.073 Uiso 1 1 calc R .
C982 C -0.6614(5) 0.8015(4) 0.4038(3) 0.0575(19) Uani 1 1 d . .
H982 H -0.702078 0.787353 0.371946 0.069 Uiso 1 1 calc R .
C983 C -0.5911(6) 0.8332(4) 0.4004(3) 0.0577(19) Uani 1 1 d . .
H983 H -0.583266 0.841086 0.366323 0.069 Uiso 1 1 calc R .
C984 C -0.5316(5) 0.8532(4) 0.4495(3) 0.0615(19) Uani 1 1 d . .
H984 H -0.484108 0.874900 0.447337 0.074 Uiso 1 1 calc R .
N985 N -0.5402(5) 0.8426(4) 0.4991(3) 0.0696(19) Uani 1 1 d . .
N16 N -0.4455(5) 0.5685(4) 0.5700(4) 0.081(2) Uani 1 1 d . .
C950 C -0.4798(5) 0.6112(4) 0.6006(4) 0.063(2) Uani 1 1 d . .
H950 H -0.489315 0.649254 0.587845 0.076 Uiso 1 1 calc R .
C951 C -0.5000(4) 0.6021(3) 0.6462(3) 0.0447(14) Uani 1 1 d . .
H951 H -0.523027 0.632639 0.665369 0.054 Uiso 1 1 calc R .
C952 C -0.4861(4) 0.5462(3) 0.6648(3) 0.0484(15) Uani 1 1 d . .
H952 H -0.500555 0.538228 0.696898 0.058 Uiso 1 1 calc R .
C953 C -0.4508(4) 0.5012(3) 0.6367(3) 0.0467(15) Uani 1 1 d . .
H953 H -0.440577 0.463647 0.650280 0.056 Uiso 1 1 calc R .
C954 C -0.4309(5) 0.5122(4) 0.5886(3) 0.0556(17) Uani 1 1 d . .
H954 H -0.407942 0.482047 0.568980 0.067 Uiso 1 1 calc R .
N17 N -0.7134(6) 0.2519(3) 0.3751(4) 0.079(2) Uani 1 1 d . .
C960 C -0.7575(4) 0.2152(3) 0.3322(3) 0.0384(12) Uani 1 1 d . .
H960 H -0.797724 0.230176 0.307143 0.046 Uiso 1 1 calc R .
C961 C -0.7435(4) 0.1560(3) 0.3253(3) 0.0426(13) Uani 1 1 d . .
H961 H -0.776355 0.128994 0.295159 0.051 Uiso 1 1 calc R .
C962 C -0.6832(4) 0.1309(3) 0.3599(3) 0.0408(13) Uani 1 1 d . .
H962 H -0.675085 0.088598 0.352927 0.049 Uiso 1 1 calc R .
C963 C -0.6351(4) 0.1713(4) 0.4056(3) 0.0566(19) Uani 1 1 d . .
H963 H -0.593837 0.156862 0.430158 0.068 Uiso 1 1 calc R .
C964 C -0.6505(5) 0.2333(4) 0.4131(3) 0.061(2) Uani 1 1 d . .
H964 H -0.619638 0.261997 0.442897 0.073 Uiso 1 1 calc R .
N18 N -1.1221(11) 0.9086(9) 0.1047(8) 0.189(8) Uani 1 1 d . .
C965 C -1.1477(7) 0.8483(6) 0.0879(5) 0.098(4) Uani 1 1 d . .
H965 H -1.195512 0.830431 0.093079 0.118 Uiso 1 1 calc R .
C966 C -1.1011(5) 0.8148(5) 0.0631(4) 0.074(3) Uani 1 1 d . .
H966 H -1.113980 0.771330 0.054633 0.089 Uiso 1 1 calc R .
C967 C -1.0369(6) 0.8397(5) 0.0495(4) 0.074(2) Uani 1 1 d . .
H967 H -1.009079 0.814760 0.028934 0.089 Uiso 1 1 calc R .
C968 C -1.0128(5) 0.9022(5) 0.0662(4) 0.069(2) Uani 1 1 d . .
H968 H -0.968157 0.919721 0.056551 0.083 Uiso 1 1 calc R .
C969 C -1.0511(8) 0.9394(6) 0.0959(5) 0.107(5) Uani 1 1 d . .
H969 H -1.033139 0.981546 0.109710 0.128 Uiso 1 1 calc R .
N19 N -0.2451(6) 0.7772(4) 0.4150(4) 0.085(3) Uani 1 1 d . .
C955 C -0.2246(5) 0.7585(4) 0.3658(5) 0.077(3) Uani 1 1 d . .
H955 H -0.174726 0.744579 0.366901 0.092 Uiso 1 1 calc R .
C956 C -0.2772(5) 0.7601(3) 0.3141(4) 0.0561(18) Uani 1 1 d . .
H956 H -0.263272 0.746651 0.281080 0.067 Uiso 1 1 calc R .
C957 C -0.3486(4) 0.7816(3) 0.3138(3) 0.0483(15) Uani 1 1 d . .
H957 H -0.384912 0.783167 0.280291 0.058 Uiso 1 1 calc R .
C958 C -0.3669(5) 0.8008(4) 0.3628(3) 0.0571(18) Uani 1 1 d . .
H958 H -0.415547 0.816491 0.362993 0.068 Uiso 1 1 calc R .
C959 C -0.3152(7) 0.7973(4) 0.4104(4) 0.072(3) Uani 1 1 d . .
H959 H -0.330235 0.810321 0.443089 0.087 Uiso 1 1 calc R .
N20 N -0.6639(8) 0.4146(7) 0.5720(6) 0.120(4) Uani 1 1 d . .
C970 C -0.7158(7) 0.3659(5) 0.5282(6) 0.093(4) Uani 1 1 d . .
H970 H -0.718509 0.323725 0.533074 0.112 Uiso 1 1 calc R .
C971 C -0.7585(7) 0.3828(5) 0.4819(5) 0.078(3) Uani 1 1 d . .
H971 H -0.789576 0.352477 0.453587 0.093 Uiso 1 1 calc R .
C972 C -0.7559(7) 0.4453(6) 0.4765(5) 0.084(3) Uani 1 1 d . .
H972 H -0.787040 0.456124 0.444184 0.101 Uiso 1 1 calc R .
C973 C -0.7132(6) 0.4905(4) 0.5132(4) 0.075(3) Uani 1 1 d . .
H973 H -0.715551 0.532351 0.507915 0.090 Uiso 1 1 calc R .
C974 C -0.6673(7) 0.4760(5) 0.5575(5) 0.083(3) Uani 1 1 d . .
H974 H -0.633526 0.508609 0.581782 0.099 Uiso 1 1 calc R .
C975 C -0.0821(8) 1.2521(8) 0.1857(8) 0.140(6) Uani 1 1 d . .
H97A H -0.088386 1.208413 0.169494 0.209 Uiso 1 1 calc GR .
H97B H -0.055291 1.256500 0.224417 0.209 Uiso 1 1 calc GR .
H97C H -0.050883 1.276277 0.167079 0.209 Uiso 1 1 calc GR .
C976 C -0.1677(9) 1.2769(6) 0.1795(5) 0.106(5) Uani 1 1 d . .
H97D H -0.171471 1.311147 0.157789 0.128 Uiso 1 1 calc R .
H97E H -0.209042 1.243135 0.160324 0.128 Uiso 1 1 calc R .
C977 C -0.1794(12) 1.2989(7) 0.2344(6) 0.130(6) Uani 1 1 d . .
H97F H -0.138062 1.332494 0.254244 0.156 Uiso 1 1 calc R .
H97G H -0.177762 1.264704 0.256133 0.156 Uiso 1 1 calc R .
C978 C -0.2691(12) 1.3254(11) 0.2234(11) 0.178(9) Uani 1 1 d . .
H97H H -0.270102 1.358084 0.200079 0.213 Uiso 1 1 calc R .
H97I H -0.309309 1.291117 0.203501 0.213 Uiso 1 1 calc R .
C979 C -0.288(3) 1.3500(14) 0.2733(12) 0.33(3) Uani 1 1 d . .
H97J H -0.343758 1.358628 0.262306 0.397 Uiso 1 1 calc R .
H97K H -0.288596 1.315018 0.294030 0.397 Uiso 1 1 calc R .
C980 C -0.251(3) 1.4004(13) 0.3112(11) 0.39(3) Uani 1 1 d . .
H98A H -0.226374 1.430168 0.293094 0.590 Uiso 1 1 calc GR .
H98B H -0.210537 1.386716 0.339164 0.590 Uiso 1 1 calc GR .
H98C H -0.289025 1.420109 0.328268 0.590 Uiso 1 1 calc GR .

loop_
_atom_site_aniso_label
_atom_site_aniso_U_11
_atom_site_aniso_U_22
_atom_site_aniso_U_33
_atom_site_aniso_U_23
_atom_site_aniso_U_13
_atom_site_aniso_U_12
Ce1 0.02287(13) 0.01546(13) 0.02679(14) 0.00394(9) 0.00671(10) 0.00062(9)
Ce2 0.02003(13) 0.01626(13) 0.02485(13) 0.00512(9) 0.00505(9) 0.00105(9)
K1 0.0243(5) 0.0237(5) 0.0292(5) 0.0047(4) 0.0069(4) -0.0035(4)
O1 0.0199(15) 0.0241(16) 0.0287(16) 0.0077(13) 0.0064(13) 0.0037(12)
O2 0.0275(17) 0.0180(16) 0.0336(18) 0.0018(13) 0.0099(14) -0.0009(13)
O3 0.0285(17) 0.0245(17) 0.0311(17) 0.0054(13) 0.0097(14) 0.0000(13)
O4 0.0263(17) 0.0180(15) 0.0346(18) 0.0030(13) 0.0081(14) 0.0019(13)
O5 0.0231(16) 0.0214(16) 0.0278(16) 0.0011(13) 0.0059(13) 0.0018(12)
O6 0.0260(17) 0.0182(15) 0.0318(17) 0.0078(13) 0.0058(13) 0.0035(13)
O7 0.0216(16) 0.0226(16) 0.0298(17) 0.0068(13) 0.0044(13) -0.0003(12)
O8 0.0249(17) 0.0190(16) 0.0323(17) 0.0079(13) 0.0058(13) 0.0006(13)
N1 0.032(2) 0.023(2) 0.029(2) 0.0025(16) 0.0035(17) -0.0016(17)
N2 0.034(2) 0.019(2) 0.037(2) 0.0094(17) 0.0044(18) 0.0006(16)
N3 0.032(2) 0.030(2) 0.027(2) 0.0091(17) 0.0088(17) 0.0017(17)
N4 0.033(2) 0.0198(19) 0.031(2) 0.0036(16) 0.0076(17) 0.0013(16)
C1A 0.018(2) 0.017(2) 0.026(2) 0.0066(16) 0.0057(16) 0.0020(16)
C1 0.019(2) 0.0137(19) 0.028(2) 0.0035(16) 0.0079(17) 0.0015(15)
C2A 0.017(2) 0.017(2) 0.026(2) 0.0038(16) 0.0051(16) -0.0024(15)
C2 0.019(2) 0.018(2) 0.025(2) 0.0031(16) 0.0073(17) -0.0003(16)
C3 0.019(2) 0.018(2) 0.025(2) 0.0032(16) 0.0026(16) 0.0011(16)
C3A 0.023(2) 0.020(2) 0.025(2) 0.0059(17) 0.0083(17) 0.0051(17)
C4A 0.023(2) 0.020(2) 0.028(2) 0.0014(17) 0.0088(18) 0.0025(17)
C4 0.024(2) 0.019(2) 0.025(2) 0.0061(17) 0.0023(17) 0.0025(17)
C5 0.019(2) 0.018(2) 0.024(2) 0.0009(16) 0.0067(16) 0.0006(16)
C5A 0.022(2) 0.016(2) 0.025(2) 0.0054(16) 0.0029(17) 0.0002(16)
C6A 0.022(2) 0.018(2) 0.025(2) 0.0052(17) 0.0066(17) 0.0008(16)
C6 0.020(2) 0.021(2) 0.022(2) 0.0045(16) 0.0013(16) 0.0010(16)
C7A 0.025(2) 0.016(2) 0.024(2) 0.0038(16) 0.0038(17) 0.0006(17)
C7 0.023(2) 0.018(2) 0.023(2) 0.0042(16) 0.0042(17) 0.0027(16)
C8 0.019(2) 0.014(2) 0.025(2) 0.0029(16) 0.0052(16) 0.0012(16)
C8A 0.019(2) 0.015(2) 0.032(2) 0.0070(17) 0.0050(17) 0.0027(16)
C11 0.022(2) 0.015(2) 0.026(2) 0.0032(16) 0.0050(17) 0.0001(16)
C12 0.023(2) 0.017(2) 0.028(2) 0.0034(17) 0.0063(18) -0.0003(16)
C13 0.029(2) 0.022(2) 0.024(2) 0.0004(17) 0.0064(18) -0.0030(18)
C14 0.024(2) 0.023(2) 0.028(2) 0.0004(18) -0.0003(18) -0.0001(18)
C0AA 0.019(2) 0.024(2) 0.032(2) -0.0011(18) 0.0047(18) 0.0008(17)
C16 0.021(2) 0.016(2) 0.026(2) -0.0014(16) 0.0052(17) -0.0025(16)
C20 0.017(2) 0.022(2) 0.027(2) 0.0023(17) 0.0070(17) -0.0006(16)
C21 0.018(2) 0.022(2) 0.028(2) 0.0002(17) 0.0072(17) -0.0021(17)
C22 0.031(3) 0.021(2) 0.030(2) 0.0012(18) 0.0086(19) -0.0037(19)
C23 0.022(2) 0.032(3) 0.034(3) 0.002(2) 0.0114(19) -0.0045(19)
C24 0.025(2) 0.027(3) 0.041(3) 0.002(2) 0.011(2) 0.0018(19)
C25 0.025(2) 0.019(2) 0.037(3) -0.0001(19) 0.0069(19) 0.0001(18)
C30 0.023(2) 0.016(2) 0.025(2) 0.0012(16) 0.0037(17) -0.0015(16)
C31 0.024(2) 0.016(2) 0.024(2) 0.0041(16) 0.0036(17) 0.0018(16)
C32 0.025(2) 0.023(2) 0.028(2) 0.0026(18) 0.0020(18) 0.0002(18)
C33 0.025(2) 0.026(2) 0.025(2) 0.0045(18) -0.0005(18) 0.0007(18)
C34 0.031(3) 0.027(2) 0.027(2) 0.0040(18) 0.0075(19) 0.0019(19)
C35 0.025(2) 0.021(2) 0.028(2) 0.0035(17) 0.0055(18) 0.0012(17)
C40 0.019(2) 0.016(2) 0.029(2) 0.0011(17) 0.0043(17) 0.0026(16)
C41 0.019(2) 0.015(2) 0.031(2) -0.0004(17) 0.0024(17) 0.0021(16)
C42 0.029(3) 0.022(2) 0.036(3) 0.0051(19) -0.001(2) 0.0046(19)
C43 0.017(2) 0.029(3) 0.047(3) 0.004(2) 0.009(2) 0.0087(18)
C44 0.023(2) 0.028(3) 0.050(3) 0.005(2) 0.012(2) 0.0062(19)
C45 0.023(2) 0.022(2) 0.036(3) 0.0027(19) 0.0078(19) 0.0011(18)
C50 0.022(2) 0.016(2) 0.025(2) 0.0069(16) 0.0069(17) 0.0015(16)
C51 0.022(2) 0.0130(19) 0.027(2) 0.0061(16) 0.0063(17) 0.0020(15)
C52 0.021(2) 0.019(2) 0.027(2) 0.0076(17) 0.0066(17) -0.0003(16)
C53 0.026(2) 0.024(2) 0.029(2) 0.0087(18) 0.0069(18) 0.0006(18)
C54 0.030(2) 0.027(2) 0.027(2) 0.0084(18) 0.0102(19) 0.0039(19)
C55 0.021(2) 0.027(2) 0.030(2) 0.0113(18) 0.0103(18) 0.0069(17)
C60 0.020(2) 0.019(2) 0.026(2) 0.0068(16) 0.0052(17) 0.0004(16)
C61 0.016(2) 0.021(2) 0.028(2) 0.0087(17) 0.0055(16) 0.0013(16)
C62 0.021(2) 0.022(2) 0.029(2) 0.0095(17) 0.0081(17) -0.0010(17)
C63 0.015(2) 0.029(2) 0.033(2) 0.0102(19) 0.0053(17) 0.0003(17)
C64 0.022(2) 0.030(3) 0.032(2) 0.0062(19) 0.0048(19) 0.0005(19)
C65 0.023(2) 0.023(2) 0.032(2) 0.0104(18) 0.0069(18) 0.0022(18)
C70 0.027(2) 0.018(2) 0.028(2) 0.0090(17) 0.0057(18) 0.0015(17)
C71 0.025(2) 0.020(2) 0.026(2) 0.0046(17) 0.0085(18) -0.0008(17)
C72 0.033(3) 0.025(2) 0.030(2) 0.0058(19) 0.011(2) 0.0003(19)
C73 0.040(3) 0.030(3) 0.025(2) 0.0065(19) 0.011(2) 0.004(2)
C74 0.036(3) 0.026(2) 0.028(2) 0.0049(19) 0.001(2) 0.002(2)
C75 0.029(2) 0.024(2) 0.031(2) 0.0084(19) 0.0033(19) -0.0002(19)
C80 0.029(2) 0.018(2) 0.033(2) 0.0086(18) 0.0081(19) 0.0017(18)
C81 0.026(2) 0.020(2) 0.034(2) 0.0110(18) 0.0108(19) 0.0074(18)
C82 0.042(3) 0.020(2) 0.042(3) 0.007(2) 0.015(2) 0.009(2)
C83 0.024(2) 0.026(3) 0.062(4) 0.011(2) 0.012(2) 0.009(2)
C84 0.027(3) 0.032(3) 0.053(3) 0.012(2) 0.010(2) 0.009(2)
C85 0.022(2) 0.025(2) 0.040(3) 0.011(2) 0.008(2) 0.0044(18)
C120 0.027(2) 0.024(2) 0.028(2) 0.0036(18) 0.0100(19) 0.0001(18)
C121 0.035(3) 0.047(3) 0.031(3) 0.004(2) 0.014(2) 0.002(2)
C122 0.027(2) 0.024(2) 0.037(3) 0.004(2) 0.012(2) -0.0003(19)
C123 0.036(3) 0.024(2) 0.050(3) 0.004(2) 0.021(2) 0.007(2)
C140 0.029(3) 0.046(3) 0.032(3) 0.001(2) -0.001(2) 0.006(2)
C220 0.033(3) 0.022(2) 0.039(3) 0.004(2) 0.014(2) -0.0054(19)
C221 0.050(3) 0.030(3) 0.039(3) 0.010(2) 0.011(3) -0.003(2)
C222 0.039(3) 0.019(2) 0.041(3) -0.003(2) 0.010(2) -0.007(2)
C223 0.043(3) 0.029(3) 0.063(4) 0.004(3) 0.028(3) -0.010(2)
C240 0.032(3) 0.036(3) 0.089(5) 0.006(3) 0.034(3) 0.004(2)
C320 0.021(2) 0.033(3) 0.029(2) 0.002(2) 0.0014(18) -0.0012(19)
C321 0.025(3) 0.063(4) 0.031(3) 0.007(3) -0.002(2) -0.002(3)
C322 0.030(3) 0.035(3) 0.042(3) 0.002(2) 0.008(2) -0.009(2)
C323 0.023(2) 0.048(3) 0.043(3) 0.002(3) 0.004(2) 0.008(2)
C340 0.038(3) 0.046(3) 0.025(2) 0.005(2) 0.009(2) 0.005(2)
C420 0.027(3) 0.023(2) 0.046(3) 0.008(2) 0.001(2) 0.011(2)
C421 0.048(4) 0.039(3) 0.067(4) 0.030(3) 0.011(3) 0.021(3)
C422 0.042(3) 0.020(2) 0.050(3) 0.011(2) 0.009(3) 0.007(2)
C423 0.045(3) 0.041(3) 0.037(3) 0.012(2) 0.001(2) 0.010(3)
C440 0.034(3) 0.055(4) 0.075(5) 0.020(3) 0.026(3) 0.016(3)
C520 0.018(2) 0.025(2) 0.031(2) 0.0063(18) 0.0034(18) 0.0019(17)
C521 0.029(3) 0.025(3) 0.051(3) 0.009(2) -0.002(2) 0.005(2)
C522 0.027(3) 0.045(3) 0.035(3) 0.006(2) 0.000(2) 0.006(2)
C523 0.022(2) 0.030(3) 0.040(3) 0.007(2) 0.006(2) -0.0024(19)
C540 0.036(3) 0.049(3) 0.035(3) 0.009(2) 0.015(2) 0.014(2)
C620 0.027(2) 0.021(2) 0.032(2) 0.0085(18) 0.0056(19) -0.0039(18)
C621 0.036(3) 0.024(2) 0.035(3) 0.013(2) 0.006(2) -0.002(2)
C622 0.039(3) 0.026(3) 0.036(3) 0.002(2) 0.007(2) -0.005(2)
C623 0.031(3) 0.026(3) 0.053(3) 0.013(2) 0.006(2) -0.007(2)
C640 0.026(3) 0.036(3) 0.062(4) 0.014(3) 0.008(2) 0.003(2)
C720 0.034(3) 0.047(3) 0.030(3) 0.009(2) 0.015(2) -0.001(2)
C721 0.051(4) 0.067(5) 0.034(3) 0.003(3) 0.022(3) -0.008(3)
C722 0.028(3) 0.060(4) 0.043(3) 0.009(3) 0.016(2) 0.007(3)
C723 0.040(3) 0.050(4) 0.041(3) 0.011(3) 0.011(2) -0.011(3)
C740 0.048(3) 0.039(3) 0.031(3) 0.002(2) -0.002(2) 0.001(3)
C820 0.037(3) 0.025(3) 0.055(3) 0.003(2) 0.015(3) 0.017(2)
C821 0.055(4) 0.035(3) 0.079(5) -0.011(3) 0.016(4) 0.023(3)
C822 0.045(3) 0.022(3) 0.060(4) 0.002(2) 0.008(3) 0.003(2)
C823 0.052(4) 0.040(3) 0.044(3) -0.006(3) 0.014(3) 0.009(3)
C840 0.029(3) 0.047(4) 0.086(5) 0.008(4) 0.002(3) 0.009(3)
C900 0.039(3) 0.029(3) 0.043(3) 0.002(2) 0.004(2) 0.004(2)
C901 0.059(4) 0.040(3) 0.045(3) -0.008(3) 0.016(3) -0.002(3)
C902 0.054(4) 0.060(4) 0.033(3) -0.008(3) 0.010(3) -0.016(3)
C903 0.036(3) 0.063(4) 0.038(3) 0.017(3) -0.001(2) -0.011(3)
C904 0.031(3) 0.034(3) 0.043(3) 0.010(2) 0.004(2) -0.003(2)
C905 0.045(3) 0.028(3) 0.042(3) 0.011(2) 0.000(2) 0.000(2)
C906 0.062(4) 0.034(3) 0.040(3) 0.015(2) 0.000(3) 0.011(3)
C907 0.066(4) 0.028(3) 0.049(3) 0.014(2) 0.015(3) 0.010(3)
C908 0.062(4) 0.024(3) 0.055(4) 0.011(3) 0.007(3) -0.012(3)
C909 0.041(3) 0.023(3) 0.040(3) 0.008(2) 0.005(2) 0.002(2)
C910 0.046(3) 0.038(3) 0.039(3) 0.012(2) 0.015(3) 0.008(3)
C911 0.052(4) 0.056(4) 0.047(4) 0.028(3) 0.008(3) 0.010(3)
C912 0.060(4) 0.071(5) 0.027(3) 0.015(3) 0.008(3) -0.013(4)
C913 0.038(3) 0.058(4) 0.036(3) -0.008(3) 0.013(2) -0.010(3)
C914 0.035(3) 0.031(3) 0.039(3) 0.000(2) 0.014(2) -0.003(2)
C915 0.048(3) 0.029(3) 0.040(3) 0.011(2) 0.018(2) 0.004(2)
C916 0.062(4) 0.034(3) 0.036(3) 0.002(2) 0.016(3) 0.010(3)
C917 0.062(4) 0.020(3) 0.051(4) -0.002(2) 0.005(3) -0.001(3)
C918 0.051(4) 0.027(3) 0.063(4) 0.017(3) 0.014(3) 0.001(3)
C919 0.039(3) 0.026(3) 0.043(3) 0.009(2) 0.018(2) -0.001(2)
K2 0.0476(7) 0.0448(7) 0.0505(7) 0.0041(6) 0.0052(6) 0.0085(6)
N9 0.063(4) 0.070(4) 0.057(4) -0.003(3) 0.016(3) -0.017(3)
N10 0.057(4) 0.051(3) 0.045(3) 0.008(2) 0.007(3) -0.001(3)
N11 0.045(3) 0.066(4) 0.055(3) 0.005(3) 0.016(3) 0.015(3)
N13 0.053(3) 0.045(3) 0.048(3) 0.004(2) 0.010(3) 0.002(3)
N14 0.049(3) 0.052(3) 0.063(4) 0.009(3) 0.012(3) 0.009(3)
C920 0.053(4) 0.057(4) 0.054(4) 0.010(3) 0.023(3) 0.012(3)
C921 0.042(4) 0.073(5) 0.053(4) 0.010(3) 0.017(3) 0.018(3)
C922 0.051(4) 0.051(4) 0.047(4) 0.008(3) 0.011(3) 0.005(3)
C923 0.050(4) 0.046(4) 0.059(4) 0.009(3) 0.030(3) 0.004(3)
C924 0.035(3) 0.056(4) 0.084(5) 0.023(4) 0.008(3) 0.001(3)
C925 0.049(4) 0.070(5) 0.036(3) 0.012(3) 0.012(3) 0.008(3)
C926 0.045(4) 0.052(4) 0.056(4) 0.016(3) 0.020(3) 0.003(3)
C927 0.039(3) 0.041(3) 0.069(4) 0.004(3) 0.012(3) 0.002(3)
C928 0.049(4) 0.064(5) 0.041(3) -0.004(3) 0.006(3) 0.009(3)
C929 0.065(5) 0.055(4) 0.044(4) 0.018(3) 0.006(3) 0.007(3)
C930 0.051(4) 0.061(5) 0.052(4) 0.009(3) 0.014(3) 0.011(3)
C931 0.051(4) 0.048(4) 0.052(4) 0.008(3) 0.015(3) 0.011(3)
C932 0.057(4) 0.048(4) 0.062(4) 0.012(3) 0.028(3) 0.014(3)
C933 0.064(5) 0.042(4) 0.066(5) 0.013(3) 0.026(4) 0.005(3)
C934 0.052(4) 0.057(4) 0.050(4) 0.008(3) 0.015(3) 0.011(3)
C937 0.18(2) 0.68(4) 0.28(3) 0.32(3) 0.17(2) 0.19(3)
C938 0.135(15) 0.42(3) 0.142(15) 0.157(18) 0.034(12) -0.009(18)
C939 0.151(14) 0.274(16) 0.149(14) 0.144(14) 0.084(12) 0.097(15)
N12 0.154(11) 0.269(15) 0.108(8) 0.117(10) 0.094(8) 0.136(11)
C935 0.215(18) 0.43(2) 0.094(9) 0.121(14) 0.095(12) 0.235(19)
C936 0.124(13) 0.66(4) 0.112(11) 0.185(19) 0.065(10) 0.21(2)
C940 0.063(5) 0.050(4) 0.063(5) 0.003(3) 0.010(4) 0.008(3)
C941 0.061(5) 0.056(4) 0.061(4) 0.012(4) 0.007(4) 0.014(4)
C942 0.078(6) 0.053(4) 0.069(5) 0.016(4) 0.026(4) 0.025(4)
C943 0.095(7) 0.051(4) 0.058(5) 0.009(4) 0.020(4) 0.025(4)
C944 0.075(5) 0.050(4) 0.051(4) 0.004(3) 0.021(4) 0.013(4)
C945 0.078(6) 0.047(4) 0.079(5) 0.006(4) 0.042(5) 0.000(4)
C946 0.055(5) 0.093(7) 0.048(4) 0.005(4) 0.011(3) 0.031(4)
C947 0.043(5) 0.128(10) 0.114(9) -0.064(8) 0.013(5) -0.005(5)
C948 0.076(7) 0.085(7) 0.137(10) -0.034(7) 0.055(7) -0.032(6)
C949 0.079(6) 0.073(6) 0.063(5) -0.003(4) 0.027(4) -0.009(5)
C15 0.085(6) 0.063(5) 0.046(4) 0.009(3) 0.016(4) 0.015(4)
C981 0.074(5) 0.045(4) 0.067(5) 0.010(3) 0.022(4) 0.013(4)
C982 0.076(5) 0.045(4) 0.047(4) 0.004(3) 0.004(3) 0.013(4)
C983 0.089(6) 0.045(4) 0.044(4) 0.007(3) 0.022(4) 0.020(4)
C984 0.067(5) 0.057(5) 0.064(5) 0.008(4) 0.021(4) 0.017(4)
N985 0.072(5) 0.079(5) 0.052(4) 0.006(3) 0.001(3) 0.020(4)
N16 0.080(5) 0.086(6) 0.094(6) 0.044(5) 0.031(5) 0.025(4)
C950 0.065(5) 0.037(4) 0.090(6) 0.026(4) 0.013(4) 0.011(3)
C951 0.046(3) 0.027(3) 0.060(4) 0.000(3) 0.010(3) 0.012(2)
C952 0.053(4) 0.045(4) 0.044(3) 0.007(3) 0.008(3) 0.001(3)
C953 0.056(4) 0.027(3) 0.053(4) 0.008(2) -0.001(3) 0.015(3)
C954 0.062(5) 0.051(4) 0.055(4) 0.013(3) 0.010(3) 0.017(3)
N17 0.120(7) 0.048(4) 0.090(6) 0.021(4) 0.057(5) 0.031(4)
C960 0.042(3) 0.033(3) 0.043(3) 0.016(2) 0.008(2) 0.012(2)
C961 0.042(3) 0.047(4) 0.038(3) 0.009(3) 0.010(2) -0.004(3)
C962 0.048(3) 0.030(3) 0.052(3) 0.013(2) 0.022(3) 0.012(2)
C963 0.040(4) 0.086(6) 0.047(4) 0.026(4) 0.006(3) 0.011(3)
C964 0.069(5) 0.060(5) 0.041(4) -0.011(3) 0.010(3) -0.026(4)
N18 0.178(16) 0.188(17) 0.212(18) -0.048(14) 0.126(14) -0.025(13)
C965 0.078(7) 0.095(8) 0.120(9) -0.025(7) 0.053(7) -0.019(6)
C966 0.040(4) 0.084(6) 0.094(7) 0.007(5) 0.011(4) 0.010(4)
C967 0.058(5) 0.081(6) 0.090(7) 0.027(5) 0.019(5) 0.027(5)
C968 0.051(4) 0.094(7) 0.063(5) 0.020(5) 0.009(4) 0.019(4)
C969 0.126(10) 0.106(9) 0.077(7) -0.033(6) 0.044(7) -0.041(8)
N19 0.095(6) 0.064(5) 0.074(5) 0.022(4) -0.022(5) -0.008(4)
C955 0.047(4) 0.052(5) 0.125(9) 0.027(5) 0.000(5) 0.012(4)
C956 0.054(4) 0.039(4) 0.081(5) 0.007(3) 0.028(4) 0.006(3)
C957 0.038(3) 0.048(4) 0.056(4) 0.009(3) 0.006(3) -0.002(3)
C958 0.057(4) 0.055(4) 0.062(4) 0.009(3) 0.022(4) 0.000(3)
C959 0.106(8) 0.054(5) 0.055(5) 0.017(4) 0.018(5) -0.009(5)
N20 0.115(9) 0.140(11) 0.139(10) 0.070(9) 0.059(8) 0.052(8)
C970 0.088(8) 0.060(6) 0.156(12) 0.034(7) 0.065(8) 0.022(5)
C971 0.084(7) 0.071(6) 0.086(7) 0.009(5) 0.037(5) 0.016(5)
C972 0.089(7) 0.096(8) 0.081(6) 0.040(6) 0.030(6) 0.023(6)
C973 0.066(5) 0.043(4) 0.099(7) 0.006(4) -0.012(5) 0.012(4)
C974 0.100(8) 0.069(6) 0.078(6) 0.010(5) 0.014(6) 0.020(5)
C975 0.086(9) 0.119(12) 0.185(17) -0.015(11) -0.007(10) 0.020(8)
C976 0.161(13) 0.074(7) 0.076(7) 0.017(5) 0.021(7) -0.026(8)
C977 0.213(19) 0.079(8) 0.108(10) 0.018(7) 0.069(11) -0.013(10)
C978 0.118(14) 0.17(2) 0.25(3) 0.013(19) 0.077(16) 0.016(13)
C979 0.69(8) 0.16(2) 0.20(3) 0.02(2) 0.29(4) -0.06(4)
C980 0.92(10) 0.14(2) 0.16(2) 0.054(18) 0.25(4) -0.07(4)

loop_
_atom_type_symbol
_atom_type_description
_atom_type_scat_dispersion_real
_atom_type_scat_dispersion_imag
_atom_type_scat_source
C C 0.0181 0.0091 'International Tables Vol C Tables 4.2.6.8 and 6.1.1.4'
H H 0.0000 0.0000 'International Tables Vol C Tables 4.2.6.8 and 6.1.1.4'
Ce Ce -1.8482 9.6596 'International Tables Vol C Tables 4.2.6.8 and 6.1.1.4'
K K 0.3868 1.0657 'International Tables Vol C Tables 4.2.6.8 and 6.1.1.4'
N N 0.0311 0.0180 'International Tables Vol C Tables 4.2.6.8 and 6.1.1.4'
O O 0.0492 0.0322 'International Tables Vol C Tables 4.2.6.8 and 6.1.1.4'

loop_
_exptl_crystal_face_index_h
_exptl_crystal_face_index_k
_exptl_crystal_face_index_l
_exptl_crystal_face_perp_dist
_exptl_oxdiff_crystal_face_indexfrac_h
_exptl_oxdiff_crystal_face_indexfrac_k
_exptl_oxdiff_crystal_face_indexfrac_l
_exptl_oxdiff_crystal_face_x
_exptl_oxdiff_crystal_face_y
_exptl_oxdiff_crystal_face_z
-1 -14 1 0.0775 -1.0051 -13.9986 1.0042 -0.3593 -0.9506 -0.1121
-7 11 1 0.1841 -6.9927 11.0005 1.0034 0.1704 0.5831 0.7570
3 13 -2 0.1103 3.0036 12.9981 -2.0054 0.3264 0.9357 -0.0742
10 5 -4 0.1633 9.9970 4.9970 -4.0090 0.1781 0.5649 -0.7893
-11 1 4 0.2411 -10.9941 1.0027 4.0083 -0.0384 -0.1891 0.9601
0 -2 -15 0.0164 -0.0097 -2.0044 -14.9905 -0.9868 0.1042 -0.0379
0 2 15 0.0164 0.0097 2.0044 14.9905 0.9868 -0.1042 0.0379
-2 -13 2 0.0902 -2.0038 -12.9982 2.0044 -0.2978 -0.9182 -0.0116
-9 -8 3 0.1928 -8.9991 -7.9973 3.0094 -0.2957 -0.7284 0.6603

loop_
_geom_angle_atom_site_label_1
_geom_angle_atom_site_label_2
_geom_angle_atom_site_label_3
_geom_angle
_geom_angle_site_symmetry_1
_geom_angle_site_symmetry_3
O1 Ce1 N1 96.02(12) . .
O1 Ce1 N2 169.14(13) . .
O2 Ce1 O1 102.26(11) . .
O2 Ce1 N1 83.05(13) . .
O2 Ce1 N2 86.94(13) . .
O3 Ce1 O1 97.95(12) . .
O3 Ce1 O2 91.28(12) . .
O3 Ce1 O4 89.34(13) . .
O3 Ce1 N1 165.76(13) . .
O3 Ce1 N2 87.49(13) . .
O4 Ce1 O1 90.13(11) . .
O4 Ce1 O2 167.38(12) . .
O4 Ce1 N1 93.39(13) . .
O4 Ce1 N2 80.49(13) . .
N2 Ce1 N1 79.20(13) . .
O5 Ce2 N3 95.92(12) . .
O5 Ce2 N4 170.17(12) . .
O6 Ce2 O5 90.25(12) . .
O6 Ce2 O8 168.23(12) . .
O6 Ce2 N3 93.36(13) . .
O6 Ce2 N4 81.88(13) . .
O7 Ce2 O5 96.23(12) . .
O7 Ce2 O6 89.38(12) . .
O7 Ce2 O8 92.06(12) . .
O7 Ce2 N3 167.53(13) . .
O7 Ce2 N4 89.60(13) . .
O8 Ce2 O5 101.20(11) . .
O8 Ce2 N3 82.83(13) . .
O8 Ce2 N4 86.44(13) . .
N3 Ce2 N4 78.76(13) . .
O1 K1 O5 165.10(10) . .
O1 K1 C11 25.89(11) . .
O1 K1 C16 42.43(10) . .
O1 K1 C50 131.50(10) . .
O1 K1 C51 141.98(11) . .
O5 K1 C11 142.24(11) . .
O5 K1 C16 132.43(11) . .
O5 K1 C50 42.58(10) . .
O5 K1 C51 25.71(11) . .
C11 K1 C16 23.83(11) . .
C11 K1 C50 133.13(12) . .
C50 K1 C16 149.31(11) . .
C51 K1 C11 129.24(13) . .
C51 K1 C16 133.69(12) . .
C51 K1 C50 24.03(11) . .
Ce1 O1 K1 148.19(14) . .
C11 O1 Ce1 112.0(3) . .
C11 O1 K1 84.0(2) . .
C21 O2 Ce1 147.9(3) . .
C71 O3 Ce1 154.1(3) . .
C81 O4 Ce1 151.9(3) . .
Ce2 O5 K1 147.81(14) . .
C51 O5 Ce2 113.2(3) . .
C51 O5 K1 83.4(2) . .
C41 O6 Ce2 153.1(3) . .
C31 O7 Ce2 153.1(3) . .
C61 O8 Ce2 149.1(3) . .
C900 N1 Ce1 123.8(4) . .
C900 N1 C904 117.4(5) . .
C904 N1 Ce1 117.1(4) . .
C905 N2 Ce1 116.2(3) . .
C905 N2 C909 117.8(5) . .
C909 N2 Ce1 125.9(4) . .
C910 N3 Ce2 123.3(4) . .
C910 N3 C914 117.9(5) . .
C914 N3 Ce2 117.0(4) . .
C915 N4 Ce2 115.3(3) . .
C915 N4 C919 117.5(5) . .
C919 N4 Ce2 127.0(4) . .
C2A C1A H1A 106.3 . .
C2A C1A C50 110.2(4) . .
C50 C1A H1A 106.3 . .
C60 C1A H1A 106.3 . .
C60 C1A C2A 114.6(4) . .
C60 C1A C50 112.6(4) . .
C2 C1 H1 106.1 . .
C2 C1 C16 109.5(4) . .
C16 C1 H1 106.1 . .
C20 C1 H1 106.1 . .
C20 C1 C2 115.1(4) . .
C20 C1 C16 113.2(4) . .
C3A C2A C1A 122.5(4) . .
C7A C2A C1A 120.1(4) . .
C7A C2A C3A 117.2(4) . .
C3 C2 C1 121.9(4) . .
C7 C2 C1 120.3(4) . .
C7 C2 C3 117.7(4) . .
C2 C3 H3 119.6 . .
C4 C3 C2 120.8(4) . .
C4 C3 H3 119.6 . .
C2A C3A H3A 119.6 . .
C4A C3A C2A 120.8(4) . .
C4A C3A H3A 119.6 . .
C3A C4A H4A 119.0 . .
C5A C4A C3A 121.9(4) . .
C5A C4A H4A 119.0 . .
C3 C4 H4 119.0 . .
C5 C4 C3 122.0(4) . .
C5 C4 H4 119.0 . .
C4 C5 C6 117.5(4) . .
C4 C5 C8 119.5(4) . .
C6 C5 C8 122.3(4) . .
C4A C5A C6A 117.6(4) . .
C4A C5A C8A 119.4(4) . .
C6A C5A C8A 122.4(4) . .
C5A C6A H6A 119.7 . .
C7A C6A C5A 120.6(4) . .
C7A C6A H6A 119.7 . .
C5 C6 H6 119.6 . .
C5 C6 C7 120.8(4) . .
C7 C6 H6 119.6 . .
C2A C7A H7A 119.1 . .
C6A C7A C2A 121.9(4) . .
C6A C7A H7A 119.1 . .
C2 C7 C6 121.1(4) . .
C2 C7 H7 119.5 . .
C6 C7 H7 119.5 . .
C5 C8 H8 105.3 . .
C30 C8 C5 113.7(4) . .
C30 C8 H8 105.3 . .
C40 C8 C5 112.7(4) . .
C40 C8 H8 105.3 . .
C40 C8 C30 113.6(4) . .
C5A C8A H8A 104.8 . .
C70 C8A C5A 115.8(4) . .
C70 C8A H8A 104.8 . .
C70 C8A C80 113.6(4) . .
C80 C8A C5A 111.7(4) . .
C80 C8A H8A 104.8 . .
O1 C11 K1 70.1(2) . .
O1 C11 C12 121.6(4) . .
O1 C11 C16 119.3(4) . .
C12 C11 K1 102.0(3) . .
C12 C11 C16 119.1(4) . .
C16 C11 K1 96.9(3) . .
C11 C12 C120 121.6(4) . .
C13 C12 C11 117.7(4) . .
C13 C12 C120 120.7(4) . .
C12 C13 H13 118.3 . .
C12 C13 C14 123.3(4) . .
C14 C13 H13 118.3 . .
C13 C14 C140 120.1(5) . .
C0AA C14 C13 117.7(4) . .
C0AA C14 C140 122.2(5) . .
C14 C0AA H0AA 118.7 . .
C14 C0AA C16 122.6(5) . .
C16 C0AA H0AA 118.7 . .
C1 C16 K1 85.6(2) . .
C11 C16 K1 59.3(2) . .
C11 C16 C1 119.8(4) . .
C0AA C16 K1 122.4(3) . .
C0AA C16 C1 120.8(4) . .
C0AA C16 C11 119.3(4) . .
C21 C20 C1 116.7(4) . .
C25 C20 C1 122.3(4) . .
C25 C20 C21 121.0(4) . .
O2 C21 C20 118.7(4) . .
O2 C21 C22 123.3(4) . .
C20 C21 C22 117.9(4) . .
C21 C22 C220 121.4(5) . .
C23 C22 C21 118.5(4) . .
C23 C22 C220 120.1(5) . .
C22 C23 H23 118.2 . .
C22 C23 C24 123.6(5) . .
C24 C23 H23 118.2 . .
C23 C24 C240 121.5(5) . .
C25 C24 C23 117.7(5) . .
C25 C24 C240 120.8(5) . .
C20 C25 H25 119.3 . .
C24 C25 C20 121.3(5) . .
C24 C25 H25 119.3 . .
C31 C30 C8 119.3(4) . .
C35 C30 C8 120.6(4) . .
C35 C30 C31 120.1(4) . .
O7 C31 C30 119.9(4) . .
O7 C31 C32 121.3(4) . .
C30 C31 C32 118.9(4) . .
C31 C32 C320 120.9(4) . .
C33 C32 C31 118.1(4) . .
C33 C32 C320 121.0(4) . .
C32 C33 H33 118.2 . .
C32 C33 C34 123.7(4) . .
C34 C33 H33 118.2 . .
C33 C34 C340 121.7(5) . .
C35 C34 C33 117.1(5) . .
C35 C34 C340 121.2(5) . .
C30 C35 C34 121.9(5) . .
C30 C35 H35 119.0 . .
C34 C35 H35 119.0 . .
C41 C40 C8 119.1(4) . .
C45 C40 C8 120.8(4) . .
C45 C40 C41 120.1(4) . .
O6 C41 C40 119.8(4) . .
O6 C41 C42 122.5(5) . .
C42 C41 C40 117.7(4) . .
C41 C42 C420 121.4(5) . .
C43 C42 C41 119.8(5) . .
C43 C42 C420 118.6(5) . .
C42 C43 H43 118.6 . .
C44 C43 C42 122.7(5) . .
C44 C43 H43 118.6 . .
C43 C44 C45 117.1(5) . .
C43 C44 C440 121.0(5) . .
C45 C44 C440 121.8(5) . .
C40 C45 C44 122.5(5) . .
C40 C45 H45 118.7 . .
C44 C45 H45 118.7 . .
C1A C50 K1 85.2(2) . .
C51 C50 K1 60.8(2) . .
C51 C50 C1A 119.1(4) . .
C55 C50 K1 121.4(3) . .
C55 C50 C1A 120.6(4) . .
C55 C50 C51 120.2(4) . .
O5 C51 K1 70.9(2) . .
O5 C51 C50 119.4(4) . .
O5 C51 C52 122.1(4) . .
C50 C51 K1 95.2(3) . .
C50 C51 C52 118.5(4) . .
C52 C51 K1 102.0(3) . .
C51 C52 C520 121.0(4) . .
C53 C52 C51 118.3(4) . .
C53 C52 C520 120.6(4) . .
C52 C53 H53 118.5 . .
C52 C53 C54 123.0(5) . .
C54 C53 H53 118.5 . .
C53 C54 C540 120.1(5) . .
C55 C54 C53 118.0(5) . .
C55 C54 C540 121.9(5) . .
C50 C55 H55 119.1 . .
C54 C55 C50 121.8(4) . .
C54 C55 H55 119.1 . .
C61 C60 C1A 116.1(4) . .
C65 C60 C1A 122.7(4) . .
C65 C60 C61 121.1(4) . .
O8 C61 C60 119.4(4) . .
O8 C61 C62 122.9(4) . .
C60 C61 C62 117.7(4) . .
C61 C62 C620 121.3(4) . .
C63 C62 C61 118.2(4) . .
C63 C62 C620 120.4(4) . .
C62 C63 H63 118.0 . .
C64 C63 C62 124.0(4) . .
C64 C63 H63 118.0 . .
C63 C64 C65 117.7(5) . .
C63 C64 C640 122.0(5) . .
C65 C64 C640 120.3(5) . .
C60 C65 C64 121.3(4) . .
C60 C65 H65 119.4 . .
C64 C65 H65 119.4 . .
C71 C70 C8A 118.7(4) . .
C75 C70 C8A 121.3(4) . .
C75 C70 C71 119.9(5) . .
O3 C71 C70 119.4(4) . .
O3 C71 C72 121.6(4) . .
C70 C71 C72 119.0(4) . .
C71 C72 C720 120.2(5) . .
C73 C72 C71 118.1(5) . .
C73 C72 C720 121.7(5) . .
C72 C73 H73 118.1 . .
C72 C73 C74 123.8(5) . .
C74 C73 H73 118.1 . .
C73 C74 C740 120.6(5) . .
C75 C74 C73 117.2(5) . .
C75 C74 C740 122.2(5) . .
C70 C75 C74 121.9(5) . .
C70 C75 H75 119.0 . .
C74 C75 H75 119.0 . .
C81 C80 C8A 119.6(4) . .
C85 C80 C8A 120.0(4) . .
C85 C80 C81 120.3(5) . .
O4 C81 C80 120.0(4) . .
O4 C81 C82 122.7(5) . .
C82 C81 C80 117.3(5) . .
C81 C82 C820 121.1(5) . .
C83 C82 C81 119.2(5) . .
C83 C82 C820 119.7(5) . .
C82 C83 H83 118.0 . .
C82 C83 C84 124.0(5) . .
C84 C83 H83 118.0 . .
C83 C84 C840 122.0(5) . .
C85 C84 C83 115.8(5) . .
C85 C84 C840 122.1(6) . .
C80 C85 C84 123.2(5) . .
C80 C85 H85 118.4 . .
C84 C85 H85 118.4 . .
C12 C120 C122 111.2(4) . .
C121 C120 C12 112.2(4) . .
C121 C120 C122 106.2(4) . .
C123 C120 C12 110.7(4) . .
C123 C120 C121 108.1(4) . .
C123 C120 C122 108.3(4) . .
C120 C121 H12A 109.5 . .
C120 C121 H12B 109.5 . .
C120 C121 H12C 109.5 . .
H12A C121 H12B 109.5 . .
H12A C121 H12C 109.5 . .
H12B C121 H12C 109.5 . .
C120 C122 H12D 109.5 . .
C120 C122 H12E 109.5 . .
C120 C122 H12F 109.5 . .
H12D C122 H12E 109.5 . .
H12D C122 H12F 109.5 . .
H12E C122 H12F 109.5 . .
C120 C123 H12G 109.5 . .
C120 C123 H12H 109.5 . .
C120 C123 H12I 109.5 . .
H12G C123 H12H 109.5 . .
H12G C123 H12I 109.5 . .
H12H C123 H12I 109.5 . .
C14 C140 H14A 109.5 . .
C14 C140 H14B 109.5 . .
C14 C140 H14C 109.5 . .
H14A C140 H14B 109.5 . .
H14A C140 H14C 109.5 . .
H14B C140 H14C 109.5 . .
C22 C220 C221 108.5(4) . .
C22 C220 C222 111.1(4) . .
C222 C220 C221 109.8(5) . .
C223 C220 C22 113.2(5) . .
C223 C220 C221 107.2(5) . .
C223 C220 C222 107.1(4) . .
C220 C221 H22A 109.5 . .
C220 C221 H22B 109.5 . .
C220 C221 H22C 109.5 . .
H22A C221 H22B 109.5 . .
H22A C221 H22C 109.5 . .
H22B C221 H22C 109.5 . .
C220 C222 H22D 109.5 . .
C220 C222 H22E 109.5 . .
C220 C222 H22F 109.5 . .
H22D C222 H22E 109.5 . .
H22D C222 H22F 109.5 . .
H22E C222 H22F 109.5 . .
C220 C223 H22G 109.5 . .
C220 C223 H22H 109.5 . .
C220 C223 H22I 109.5 . .
H22G C223 H22H 109.5 . .
H22G C223 H22I 109.5 . .
H22H C223 H22I 109.5 . .
C24 C240 H24A 109.5 . .
C24 C240 H24B 109.5 . .
C24 C240 H24C 109.5 . .
H24A C240 H24B 109.5 . .
H24A C240 H24C 109.5 . .
H24B C240 H24C 109.5 . .
C32 C320 C322 109.0(4) . .
C32 C320 C323 111.1(4) . .
C321 C320 C32 112.1(4) . .
C321 C320 C322 108.0(5) . .
C321 C320 C323 107.2(5) . .
C322 C320 C323 109.4(5) . .
C320 C321 H32A 109.5 . .
C320 C321 H32B 109.5 . .
C320 C321 H32C 109.5 . .
H32A C321 H32B 109.5 . .
H32A C321 H32C 109.5 . .
H32B C321 H32C 109.5 . .
C320 C322 H32D 109.5 . .
C320 C322 H32E 109.5 . .
C320 C322 H32F 109.5 . .
H32D C322 H32E 109.5 . .
H32D C322 H32F 109.5 . .
H32E C322 H32F 109.5 . .
C320 C323 H32G 109.5 . .
C320 C323 H32H 109.5 . .
C320 C323 H32I 109.5 . .
H32G C323 H32H 109.5 . .
H32G C323 H32I 109.5 . .
H32H C323 H32I 109.5 . .
C34 C340 H34A 109.5 . .
C34 C340 H34B 109.5 . .
C34 C340 H34C 109.5 . .
H34A C340 H34B 109.5 . .
H34A C340 H34C 109.5 . .
H34B C340 H34C 109.5 . .
C42 C420 C421 113.8(5) . .
C42 C420 C422 109.2(4) . .
C42 C420 C423 109.7(4) . .
C421 C420 C422 107.0(5) . .
C421 C420 C423 107.4(5) . .
C422 C420 C423 109.6(5) . .
C420 C421 H42A 109.5 . .
C420 C421 H42B 109.5 . .
C420 C421 H42C 109.5 . .
H42A C421 H42B 109.5 . .
H42A C421 H42C 109.5 . .
H42B C421 H42C 109.5 . .
C420 C422 H42D 109.5 . .
C420 C422 H42E 109.5 . .
C420 C422 H42F 109.5 . .
H42D C422 H42E 109.5 . .
H42D C422 H42F 109.5 . .
H42E C422 H42F 109.5 . .
C420 C423 H42G 109.5 . .
C420 C423 H42H 109.5 . .
C420 C423 H42I 109.5 . .
H42G C423 H42H 109.5 . .
H42G C423 H42I 109.5 . .
H42H C423 H42I 109.5 . .
C44 C440 H44A 109.5 . .
C44 C440 H44B 109.5 . .
C44 C440 H44C 109.5 . .
H44A C440 H44B 109.5 . .
H44A C440 H44C 109.5 . .
H44B C440 H44C 109.5 . .
C52 C520 C521 111.3(4) . .
C52 C520 C522 111.9(4) . .
C52 C520 C523 110.8(4) . .
C522 C520 C521 107.3(4) . .
C522 C520 C523 106.7(4) . .
C523 C520 C521 108.7(4) . .
C520 C521 H52A 109.5 . .
C520 C521 H52B 109.5 . .
C520 C521 H52C 109.5 . .
H52A C521 H52B 109.5 . .
H52A C521 H52C 109.5 . .
H52B C521 H52C 109.5 . .
C520 C522 H52D 109.5 . .
C520 C522 H52E 109.5 . .
C520 C522 H52F 109.5 . .
H52D C522 H52E 109.5 . .
H52D C522 H52F 109.5 . .
H52E C522 H52F 109.5 . .
C520 C523 H52G 109.5 . .
C520 C523 H52H 109.5 . .
C520 C523 H52I 109.5 . .
H52G C523 H52H 109.5 . .
H52G C523 H52I 109.5 . .
H52H C523 H52I 109.5 . .
C54 C540 H54A 109.5 . .
C54 C540 H54B 109.5 . .
C54 C540 H54C 109.5 . .
H54A C540 H54B 109.5 . .
H54A C540 H54C 109.5 . .
H54B C540 H54C 109.5 . .
C62 C620 C621 110.8(4) . .
C62 C620 C622 108.9(4) . .
C62 C620 C623 112.9(4) . .
C621 C620 C622 109.4(4) . .
C623 C620 C621 107.3(4) . .
C623 C620 C622 107.5(4) . .
C620 C621 H62A 109.5 . .
C620 C621 H62B 109.5 . .
C620 C621 H62C 109.5 . .
H62A C621 H62B 109.5 . .
H62A C621 H62C 109.5 . .
H62B C621 H62C 109.5 . .
C620 C622 H62D 109.5 . .
C620 C622 H62E 109.5 . .
C620 C622 H62F 109.5 . .
H62D C622 H62E 109.5 . .
H62D C622 H62F 109.5 . .
H62E C622 H62F 109.5 . .
C620 C623 H62G 109.5 . .
C620 C623 H62H 109.5 . .
C620 C623 H62I 109.5 . .
H62G C623 H62H 109.5 . .
H62G C623 H62I 109.5 . .
H62H C623 H62I 109.5 . .
C64 C640 H64A 109.5 . .
C64 C640 H64B 109.5 . .
C64 C640 H64C 109.5 . .
H64A C640 H64B 109.5 . .
H64A C640 H64C 109.5 . .
H64B C640 H64C 109.5 . .
C721 C720 C72 111.9(5) . .
C721 C720 C722 107.5(5) . .
C722 C720 C72 110.2(5) . .
C723 C720 C72 109.5(5) . .
C723 C720 C721 107.3(5) . .
C723 C720 C722 110.5(5) . .
C720 C721 H72A 109.5 . .
C720 C721 H72B 109.5 . .
C720 C721 H72C 109.5 . .
H72A C721 H72B 109.5 . .
H72A C721 H72C 109.5 . .
H72B C721 H72C 109.5 . .
C720 C722 H72D 109.5 . .
C720 C722 H72E 109.5 . .
C720 C722 H72F 109.5 . .
H72D C722 H72E 109.5 . .
H72D C722 H72F 109.5 . .
H72E C722 H72F 109.5 . .
C720 C723 H72G 109.5 . .
C720 C723 H72H 109.5 . .
C720 C723 H72I 109.5 . .
H72G C723 H72H 109.5 . .
H72G C723 H72I 109.5 . .
H72H C723 H72I 109.5 . .
C74 C740 H74A 109.5 . .
C74 C740 H74B 109.5 . .
C74 C740 H74C 109.5 . .
H74A C740 H74B 109.5 . .
H74A C740 H74C 109.5 . .
H74B C740 H74C 109.5 . .
C82 C820 C821 113.2(5) . .
C82 C820 C823 108.5(5) . .
C822 C820 C82 110.3(5) . .
C822 C820 C821 107.2(5) . .
C822 C820 C823 110.0(5) . .
C823 C820 C821 107.6(5) . .
C820 C821 H82A 109.5 . .
C820 C821 H82B 109.5 . .
C820 C821 H82C 109.5 . .
H82A C821 H82B 109.5 . .
H82A C821 H82C 109.5 . .
H82B C821 H82C 109.5 . .
C820 C822 H82D 109.5 . .
C820 C822 H82E 109.5 . .
C820 C822 H82F 109.5 . .
H82D C822 H82E 109.5 . .
H82D C822 H82F 109.5 . .
H82E C822 H82F 109.5 . .
C820 C823 H82G 109.5 . .
C820 C823 H82H 109.5 . .
C820 C823 H82I 109.5 . .
H82G C823 H82H 109.5 . .
H82G C823 H82I 109.5 . .
H82H C823 H82I 109.5 . .
C84 C840 H84A 109.5 . .
C84 C840 H84B 109.5 . .
C84 C840 H84C 109.5 . .
H84A C840 H84B 109.5 . .
H84A C840 H84C 109.5 . .
H84B C840 H84C 109.5 . .
N1 C900 H900 118.2 . .
N1 C900 C901 123.6(6) . .
C901 C900 H900 118.2 . .
C900 C901 H901 120.5 . .
C902 C901 C900 119.1(7) . .
C902 C901 H901 120.5 . .
C901 C902 H902 120.7 . .
C901 C902 C903 118.6(6) . .
C903 C902 H902 120.7 . .
C902 C903 H903 120.4 . .
C902 C903 C904 119.2(6) . .
C904 C903 H903 120.4 . .
N1 C904 C903 122.0(6) . .
N1 C904 H904 119.0 . .
C903 C904 H904 119.0 . .
N2 C905 H905 118.6 . .
N2 C905 C906 122.8(6) . .
C906 C905 H905 118.6 . .
C905 C906 H906 120.7 . .
C907 C906 C905 118.5(6) . .
C907 C906 H906 120.7 . .
C906 C907 H907 120.5 . .
C908 C907 C906 119.0(6) . .
C908 C907 H907 120.5 . .
C907 C908 H908 120.6 . .
C909 C908 C907 118.9(6) . .
C909 C908 H908 120.6 . .
N2 C909 C908 123.0(6) . .
N2 C909 H909 118.5 . .
C908 C909 H909 118.5 . .
N3 C910 H910 118.8 . .
N3 C910 C911 122.4(6) . .
C911 C910 H910 118.8 . .
C910 C911 H911 119.7 . .
C910 C911 C912 120.5(7) . .
C912 C911 H911 119.7 . .
C911 C912 H912 121.2 . .
C911 C912 C913 117.5(6) . .
C913 C912 H912 121.2 . .
C912 C913 H913 120.0 . .
C912 C913 C914 120.1(6) . .
C914 C913 H913 120.0 . .
N3 C914 C913 121.5(6) . .
N3 C914 H914 119.2 . .
C913 C914 H914 119.2 . .
N4 C915 H915 118.8 . .
N4 C915 C916 122.5(5) . .
C916 C915 H915 118.8 . .
C915 C916 H916 120.1 . .
C917 C916 C915 119.7(6) . .
C917 C916 H916 120.1 . .
C916 C917 H917 120.9 . .
C916 C917 C918 118.2(6) . .
C918 C917 H917 120.9 . .
C917 C918 H918 120.3 . .
C919 C918 C917 119.3(6) . .
C919 C918 H918 120.3 . .
N4 C919 C918 122.6(6) . .
N4 C919 H919 118.7 . .
C918 C919 H919 118.7 . .
N9 K2 N10 78.96(19) . .
N11 K2 N9 103.1(2) . .
N11 K2 N10 84.40(19) . .
N13 K2 N9 168.6(2) 2_376 .
N13 K2 N10 89.77(18) 2_376 .
N13 K2 N11 77.05(19) 2_376 .
N13 K2 N12 102.7(3) 2_376 .
N14 K2 N9 97.0(2) . .
N14 K2 N10 115.8(2) . .
N14 K2 N11 154.06(19) . .
N14 K2 N13 86.50(19) . 2_376
N14 K2 N12 81.3(2) . .
N12 K2 N9 88.6(3) . .
N12 K2 N10 159.8(2) . .
N12 K2 N11 82.9(2) . .
C945 N9 K2 119.0(5) . .
C945 N9 C949 115.6(7) . .
C949 N9 K2 124.8(6) . .
C920 N10 K2 106.5(5) . .
C920 N10 C924 115.4(6) . .
C924 N10 K2 131.0(5) . .
C930 N11 K2 125.4(5) . .
C930 N11 C934 117.5(6) . .
C934 N11 K2 105.8(5) . .
C925 N13 K2 112.0(5) . 2_376
C925 N13 C929 116.6(6) . .
C929 N13 K2 128.8(5) . 2_376
C940 N14 K2 119.4(5) . .
C944 N14 K2 124.1(5) . .
C944 N14 C940 116.4(7) . .
N10 C920 H920 117.4 . .
N10 C920 C921 125.2(7) . .
C921 C920 H920 117.4 . .
C920 C921 H921 121.0 . .
C920 C921 C922 118.0(7) . .
C922 C921 H921 121.0 . .
C921 C922 H922 120.1 . .
C923 C922 C921 119.8(7) . .
C923 C922 H922 120.1 . .
C922 C923 H923 121.2 . .
C922 C923 C924 117.5(6) . .
C924 C923 H923 121.2 . .
N10 C924 C923 123.9(7) . .
N10 C924 H924 118.0 . .
C923 C924 H924 118.0 . .
N13 C925 H925 117.7 . .
N13 C925 C926 124.6(7) . .
C926 C925 H925 117.7 . .
C925 C926 H926 121.1 . .
C927 C926 C925 117.8(7) . .
C927 C926 H926 121.1 . .
C926 C927 H927 120.5 . .
C928 C927 C926 119.0(7) . .
C928 C927 H927 120.5 . .
C927 C928 H928 120.2 . .
C927 C928 C929 119.7(7) . .
C929 C928 H928 120.2 . .
N13 C929 C928 122.2(7) . .
N13 C929 H929 118.9 . .
C928 C929 H929 118.9 . .
N11 C930 H930 118.3 . .
N11 C930 C931 123.4(8) . .
C931 C930 H930 118.3 . .
C930 C931 H931 120.8 . .
C932 C931 C930 118.4(7) . .
C932 C931 H931 120.8 . .
C931 C932 H932 120.4 . .
C931 C932 C933 119.2(7) . .
C933 C932 H932 120.4 . .
C932 C933 H933 120.2 . .
C934 C933 C932 119.7(7) . .
C934 C933 H933 120.2 . .
N11 C934 C933 121.8(7) . .
N11 C934 H934 119.1 . .
C933 C934 H934 119.1 . .
C938 C937 H937 120.0 . .
C938 C937 C936 120.0 . .
C936 C937 H937 120.0 . .
C937 C938 H938 120.0 . .
C939 C938 C937 120.0 . .
C939 C938 H938 120.0 . .
C938 C939 H939 120.0 . .
C938 C939 N12 120.0 . .
N12 C939 H939 120.0 . .
C939 N12 K2 116.3(5) . .
C935 N12 K2 122.0(5) . .
C935 N12 C939 120.0 . .
N12 C935 H935 120.0 . .
N12 C935 C936 120.0 . .
C936 C935 H935 120.0 . .
C937 C936 H936 120.0 . .
C935 C936 C937 120.0 . .
C935 C936 H936 120.0 . .
N14 C940 H940 118.1 . .
N14 C940 C941 123.8(8) . .
C941 C940 H940 118.1 . .
C940 C941 H941 121.5 . .
C942 C941 C940 117.0(8) . .
C942 C941 H941 121.5 . .
C941 C942 H942 119.2 . .
C941 C942 C943 121.6(8) . .
C943 C942 H942 119.2 . .
C942 C943 H943 121.5 . .
C944 C943 C942 117.0(8) . .
C944 C943 H943 121.5 . .
N14 C944 C943 124.1(8) . .
N14 C944 H944 117.9 . .
C943 C944 H944 117.9 . .
N9 C945 H945 117.5 . .
N9 C945 C946 125.0(8) . .
C946 C945 H945 117.5 . .
C945 C946 H946 121.2 . .
C947 C946 C945 117.7(8) . .
C947 C946 H946 121.2 . .
C946 C947 H947 120.1 . .
C946 C947 C948 119.9(9) . .
C948 C947 H947 120.1 . .
C947 C948 H948 121.0 . .
C949 C948 C947 118.0(10) . .
C949 C948 H948 121.0 . .
N9 C949 C948 123.7(9) . .
N9 C949 H949 118.2 . .
C948 C949 H949 118.2 . .
C981 C15 H15 118.0 . .
N985 C15 H15 118.0 . .
N985 C15 C981 123.9(8) . .
C15 C981 H981 120.5 . .
C982 C981 C15 118.9(9) . .
C982 C981 H981 120.5 . .
C981 C982 H982 120.7 . .
C981 C982 C983 118.7(8) . .
C983 C982 H982 120.7 . .
C982 C983 H983 120.8 . .
C982 C983 C984 118.5(7) . .
C984 C983 H983 120.8 . .
C983 C984 H984 118.7 . .
N985 C984 C983 122.7(9) . .
N985 C984 H984 118.7 . .
C15 N985 C984 117.3(8) . .
C950 N16 C954 118.0(8) . .
N16 C950 H950 117.7 . .
C951 C950 N16 124.7(7) . .
C951 C950 H950 117.7 . .
C950 C951 H951 121.2 . .
C950 C951 C952 117.6(6) . .
C952 C951 H951 121.2 . .
C951 C952 H952 119.4 . .
C951 C952 C953 121.2(7) . .
C953 C952 H952 119.4 . .
C952 C953 H953 120.2 . .
C954 C953 C952 119.5(6) . .
C954 C953 H953 120.2 . .
N16 C954 H954 120.5 . .
C953 C954 N16 118.9(7) . .
C953 C954 H954 120.5 . .
C960 N17 C964 124.4(7) . .
N17 C960 H960 121.3 . .
N17 C960 C961 117.4(6) . .
C961 C960 H960 121.3 . .
C960 C961 H961 117.8 . .
C960 C961 C962 124.4(6) . .
C962 C961 H961 117.8 . .
C961 C962 H962 121.3 . .
C961 C962 C963 117.5(6) . .
C963 C962 H962 121.3 . .
C962 C963 H963 121.0 . .
C964 C963 C962 118.0(6) . .
C964 C963 H963 121.0 . .
N17 C964 H964 120.9 . .
C963 C964 N17 118.2(7) . .
C963 C964 H964 120.9 . .
C965 N18 C969 124.7(13) . .
N18 C965 H965 122.1 . .
N18 C965 C966 115.8(11) . .
C966 C965 H965 122.1 . .
C965 C966 H966 118.0 . .
C965 C966 C967 123.9(11) . .
C967 C966 H966 118.0 . .
C966 C967 H967 120.6 . .
C966 C967 C968 118.8(10) . .
C968 C967 H967 120.6 . .
C967 C968 H968 118.9 . .
C969 C968 C967 122.2(10) . .
C969 C968 H968 118.9 . .
N18 C969 H969 122.9 . .
C968 C969 N18 114.1(12) . .
C968 C969 H969 122.9 . .
C959 N19 C955 115.9(8) . .
N19 C955 H955 119.2 . .
N19 C955 C956 121.6(8) . .
C956 C955 H955 119.2 . .
C955 C956 H956 121.0 . .
C957 C956 C955 118.0(8) . .
C957 C956 H956 121.0 . .
C956 C957 H957 120.3 . .
C956 C957 C958 119.4(8) . .
C958 C957 H957 120.3 . .
C957 C958 H958 120.1 . .
C959 C958 C957 119.9(9) . .
C959 C958 H958 120.1 . .
N19 C959 C958 125.2(9) . .
N19 C959 H959 117.4 . .
C958 C959 H959 117.4 . .
C974 N20 C970 112.3(11) . .
N20 C970 H970 120.1 . .
C971 C970 N20 119.7(10) . .
C971 C970 H970 120.1 . .
C970 C971 H971 120.4 . .
C970 C971 C972 119.1(11) . .
C972 C971 H971 120.4 . .
C971 C972 H972 117.7 . .
C973 C972 C971 124.6(11) . .
C973 C972 H972 117.7 . .
C972 C973 H973 120.8 . .
C972 C973 C974 118.4(10) . .
C974 C973 H973 120.8 . .
N20 C974 H974 117.2 . .
C973 C974 N20 125.6(12) . .
C973 C974 H974 117.2 . .
H97A C975 H97B 109.5 . .
H97A C975 H97C 109.5 . .
H97B C975 H97C 109.5 . .
C976 C975 H97A 109.5 . .
C976 C975 H97B 109.5 . .
C976 C975 H97C 109.5 . .
C975 C976 H97D 109.8 . .
C975 C976 H97E 109.8 . .
H97D C976 H97E 108.2 . .
C977 C976 C975 109.6(14) . .
C977 C976 H97D 109.8 . .
C977 C976 H97E 109.8 . .
C976 C977 H97F 110.6 . .
C976 C977 H97G 110.6 . .
C976 C977 C978 105.8(16) . .
H97F C977 H97G 108.7 . .
C978 C977 H97F 110.6 . .
C978 C977 H97G 110.6 . .
C977 C978 H97H 109.1 . .
C977 C978 H97I 109.1 . .
H97H C978 H97I 107.8 . .
C979 C978 C977 113(3) . .
C979 C978 H97H 109.1 . .
C979 C978 H97I 109.1 . .
C978 C979 H97J 105.3 . .
C978 C979 H97K 105.3 . .
H97J C979 H97K 106.0 . .
C980 C979 C978 128(3) . .
C980 C979 H97J 105.3 . .
C980 C979 H97K 105.3 . .
C979 C980 H98A 109.5 . .
C979 C980 H98B 109.5 . .
C979 C980 H98C 109.5 . .
H98A C980 H98B 109.5 . .
H98A C980 H98C 109.5 . .
H98B C980 H98C 109.5 . .

loop_
_geom_bond_atom_site_label_1
_geom_bond_atom_site_label_2
_geom_bond_distance
_geom_bond_site_symmetry_2
Ce1 O1 2.383(3) .
Ce1 O2 2.352(3) .
Ce1 O3 2.250(4) .
Ce1 O4 2.320(3) .
Ce1 N1 2.712(4) .
Ce1 N2 2.687(4) .
Ce2 O5 2.383(3) .
Ce2 O6 2.316(3) .
Ce2 O7 2.252(3) .
Ce2 O8 2.345(3) .
Ce2 N3 2.706(4) .
Ce2 N4 2.709(4) .
K1 O1 2.890(3) .
K1 O5 2.907(3) .
K1 C11 3.057(4) .
K1 C16 3.529(4) .
K1 C50 3.488(4) .
K1 C51 3.056(4) .
O1 C11 1.342(6) .
O2 C21 1.322(6) .
O3 C71 1.341(6) .
O4 C81 1.313(6) .
O5 C51 1.335(6) .
O6 C41 1.320(6) .
O7 C31 1.329(6) .
O8 C61 1.305(6) .
N1 C900 1.326(7) .
N1 C904 1.352(7) .
N2 C905 1.336(7) .
N2 C909 1.337(7) .
N3 C910 1.341(7) .
N3 C914 1.349(7) .
N4 C915 1.332(7) .
N4 C919 1.352(7) .
C1A H1A 0.9800 .
C1A C2A 1.523(6) .
C1A C50 1.537(6) .
C1A C60 1.515(6) .
C1 H1 0.9800 .
C1 C2 1.525(6) .
C1 C16 1.530(6) .
C1 C20 1.512(6) .
C2A C3A 1.405(6) .
C2A C7A 1.398(6) .
C2 C3 1.401(6) .
C2 C7 1.399(6) .
C3 H3 0.9300 .
C3 C4 1.391(6) .
C3A H3A 0.9300 .
C3A C4A 1.391(6) .
C4A H4A 0.9300 .
C4A C5A 1.390(7) .
C4 H4 0.9300 .
C4 C5 1.388(6) .
C5 C6 1.403(6) .
C5 C8 1.525(6) .
C5A C6A 1.407(6) .
C5A C8A 1.531(6) .
C6A H6A 0.9300 .
C6A C7A 1.392(6) .
C6 H6 0.9300 .
C6 C7 1.404(6) .
C7A H7A 0.9300 .
C7 H7 0.9300 .
C8 H8 0.9800 .
C8 C30 1.524(6) .
C8 C40 1.524(6) .
C8A H8A 0.9800 .
C8A C70 1.508(7) .
C8A C80 1.525(6) .
C11 C12 1.434(6) .
C11 C16 1.436(6) .
C12 C13 1.398(7) .
C12 C120 1.536(7) .
C13 H13 0.9300 .
C13 C14 1.403(7) .
C14 C0AA 1.385(7) .
C14 C140 1.512(7) .
C0AA H0AA 0.9300 .
C0AA C16 1.386(7) .
C20 C21 1.423(7) .
C20 C25 1.393(7) .
C21 C22 1.427(6) .
C22 C23 1.392(7) .
C22 C220 1.534(7) .
C23 H23 0.9300 .
C23 C24 1.394(8) .
C24 C25 1.385(7) .
C24 C240 1.509(8) .
C25 H25 0.9300 .
C30 C31 1.415(6) .
C30 C35 1.385(7) .
C31 C32 1.427(6) .
C32 C33 1.380(7) .
C32 C320 1.539(7) .
C33 H33 0.9300 .
C33 C34 1.402(7) .
C34 C35 1.391(7) .
C34 C340 1.504(7) .
C35 H35 0.9300 .
C40 C41 1.431(7) .
C40 C45 1.389(7) .
C41 C42 1.413(7) .
C42 C43 1.400(8) .
C42 C420 1.535(8) .
C43 H43 0.9300 .
C43 C44 1.392(8) .
C44 C45 1.393(7) .
C44 C440 1.513(8) .
C45 H45 0.9300 .
C50 C51 1.426(6) .
C50 C55 1.394(6) .
C51 C52 1.434(6) .
C52 C53 1.395(7) .
C52 C520 1.538(6) .
C53 H53 0.9300 .
C53 C54 1.402(7) .
C54 C55 1.383(7) .
C54 C540 1.512(7) .
C55 H55 0.9300 .
C60 C61 1.427(6) .
C60 C65 1.397(7) .
C61 C62 1.438(6) .
C62 C63 1.407(7) .
C62 C620 1.535(6) .
C63 H63 0.9300 .
C63 C64 1.383(7) .
C64 C65 1.399(7) .
C64 C640 1.497(7) .
C65 H65 0.9300 .
C70 C71 1.421(7) .
C70 C75 1.387(7) .
C71 C72 1.423(7) .
C72 C73 1.385(8) .
C72 C720 1.541(7) .
C73 H73 0.9300 .
C73 C74 1.395(8) .
C74 C75 1.393(7) .
C74 C740 1.505(7) .
C75 H75 0.9300 .
C80 C81 1.437(7) .
C80 C85 1.389(7) .
C81 C82 1.422(7) .
C82 C83 1.397(8) .
C82 C820 1.536(8) .
C83 H83 0.9300 .
C83 C84 1.402(9) .
C84 C85 1.390(7) .
C84 C840 1.509(8) .
C85 H85 0.9300 .
C120 C121 1.533(7) .
C120 C122 1.541(7) .
C120 C123 1.532(7) .
C121 H12A 0.9600 .
C121 H12B 0.9600 .
C121 H12C 0.9600 .
C122 H12D 0.9600 .
C122 H12E 0.9600 .
C122 H12F 0.9600 .
C123 H12G 0.9600 .
C123 H12H 0.9600 .
C123 H12I 0.9600 .
C140 H14A 0.9600 .
C140 H14B 0.9600 .
C140 H14C 0.9600 .
C220 C221 1.539(8) .
C220 C222 1.536(7) .
C220 C223 1.534(7) .
C221 H22A 0.9600 .
C221 H22B 0.9600 .
C221 H22C 0.9600 .
C222 H22D 0.9600 .
C222 H22E 0.9600 .
C222 H22F 0.9600 .
C223 H22G 0.9600 .
C223 H22H 0.9600 .
C223 H22I 0.9600 .
C240 H24A 0.9600 .
C240 H24B 0.9600 .
C240 H24C 0.9600 .
C320 C321 1.538(7) .
C320 C322 1.540(8) .
C320 C323 1.548(8) .
C321 H32A 0.9600 .
C321 H32B 0.9600 .
C321 H32C 0.9600 .
C322 H32D 0.9600 .
C322 H32E 0.9600 .
C322 H32F 0.9600 .
C323 H32G 0.9600 .
C323 H32H 0.9600 .
C323 H32I 0.9600 .
C340 H34A 0.9600 .
C340 H34B 0.9600 .
C340 H34C 0.9600 .
C420 C421 1.537(7) .
C420 C422 1.538(8) .
C420 C423 1.542(8) .
C421 H42A 0.9600 .
C421 H42B 0.9600 .
C421 H42C 0.9600 .
C422 H42D 0.9600 .
C422 H42E 0.9600 .
C422 H42F 0.9600 .
C423 H42G 0.9600 .
C423 H42H 0.9600 .
C423 H42I 0.9600 .
C440 H44A 0.9600 .
C440 H44B 0.9600 .
C440 H44C 0.9600 .
C520 C521 1.544(7) .
C520 C522 1.538(7) .
C520 C523 1.541(7) .
C521 H52A 0.9600 .
C521 H52B 0.9600 .
C521 H52C 0.9600 .
C522 H52D 0.9600 .
C522 H52E 0.9600 .
C522 H52F 0.9600 .
C523 H52G 0.9600 .
C523 H52H 0.9600 .
C523 H52I 0.9600 .
C540 H54A 0.9600 .
C540 H54B 0.9600 .
C540 H54C 0.9600 .
C620 C621 1.540(7) .
C620 C622 1.540(7) .
C620 C623 1.538(7) .
C621 H62A 0.9600 .
C621 H62B 0.9600 .
C621 H62C 0.9600 .
C622 H62D 0.9600 .
C622 H62E 0.9600 .
C622 H62F 0.9600 .
C623 H62G 0.9600 .
C623 H62H 0.9600 .
C623 H62I 0.9600 .
C640 H64A 0.9600 .
C640 H64B 0.9600 .
C640 H64C 0.9600 .
C720 C721 1.536(8) .
C720 C722 1.541(9) .
C720 C723 1.534(9) .
C721 H72A 0.9600 .
C721 H72B 0.9600 .
C721 H72C 0.9600 .
C722 H72D 0.9600 .
C722 H72E 0.9600 .
C722 H72F 0.9600 .
C723 H72G 0.9600 .
C723 H72H 0.9600 .
C723 H72I 0.9600 .
C740 H74A 0.9600 .
C740 H74B 0.9600 .
C740 H74C 0.9600 .
C820 C821 1.550(8) .
C820 C822 1.526(9) .
C820 C823 1.549(9) .
C821 H82A 0.9600 .
C821 H82B 0.9600 .
C821 H82C 0.9600 .
C822 H82D 0.9600 .
C822 H82E 0.9600 .
C822 H82F 0.9600 .
C823 H82G 0.9600 .
C823 H82H 0.9600 .
C823 H82I 0.9600 .
C840 H84A 0.9600 .
C840 H84B 0.9600 .
C840 H84C 0.9600 .
C900 H900 0.9300 .
C900 C901 1.381(9) .
C901 H901 0.9300 .
C901 C902 1.371(11) .
C902 H902 0.9300 .
C902 C903 1.378(11) .
C903 H903 0.9300 .
C903 C904 1.392(9) .
C904 H904 0.9300 .
C905 H905 0.9300 .
C905 C906 1.385(8) .
C906 H906 0.9300 .
C906 C907 1.378(10) .
C907 H907 0.9300 .
C907 C908 1.378(10) .
C908 H908 0.9300 .
C908 C909 1.372(8) .
C909 H909 0.9300 .
C910 H910 0.9300 .
C910 C911 1.362(9) .
C911 H911 0.9300 .
C911 C912 1.373(11) .
C912 H912 0.9300 .
C912 C913 1.373(11) .
C913 H913 0.9300 .
C913 C914 1.385(9) .
C914 H914 0.9300 .
C915 H915 0.9300 .
C915 C916 1.386(8) .
C916 H916 0.9300 .
C916 C917 1.368(10) .
C917 H917 0.9300 .
C917 C918 1.381(10) .
C918 H918 0.9300 .
C918 C919 1.375(8) .
C919 H919 0.9300 .
K2 N9 2.910(7) .
K2 N10 2.931(6) .
K2 N11 2.889(6) .
K2 N13 2.846(6) 2_376
K2 N14 2.826(6) .
K2 N12 2.847(7) .
N9 C945 1.324(11) .
N9 C949 1.340(11) .
N10 C920 1.322(10) .
N10 C924 1.359(10) .
N11 C930 1.346(10) .
N11 C934 1.359(10) .
N13 C925 1.321(9) .
N13 C929 1.351(9) .
N14 C940 1.341(10) .
N14 C944 1.337(10) .
C920 H920 0.9300 .
C920 C921 1.361(10) .
C921 H921 0.9300 .
C921 C922 1.378(10) .
C922 H922 0.9300 .
C922 C923 1.368(10) .
C923 H923 0.9300 .
C923 C924 1.382(10) .
C924 H924 0.9300 .
C925 H925 0.9300 .
C925 C926 1.385(11) .
C926 H926 0.9300 .
C926 C927 1.369(11) .
C927 H927 0.9300 .
C927 C928 1.365(11) .
C928 H928 0.9300 .
C928 C929 1.379(11) .
C929 H929 0.9300 .
C930 H930 0.9300 .
C930 C931 1.379(10) .
C931 H931 0.9300 .
C931 C932 1.366(10) .
C932 H932 0.9300 .
C932 C933 1.390(11) .
C933 H933 0.9300 .
C933 C934 1.366(10) .
C934 H934 0.9300 .
C937 H937 0.9300 .
C937 C938 1.3900 .
C937 C936 1.3900 .
C938 H938 0.9300 .
C938 C939 1.3900 .
C939 H939 0.9300 .
C939 N12 1.3900 .
N12 C935 1.3900 .
C935 H935 0.9300 .
C935 C936 1.3900 .
C936 H936 0.9300 .
C940 H940 0.9300 .
C940 C941 1.371(11) .
C941 H941 0.9300 .
C941 C942 1.363(11) .
C942 H942 0.9300 .
C942 C943 1.366(13) .
C943 H943 0.9300 .
C943 C944 1.365(12) .
C944 H944 0.9300 .
C945 H945 0.9300 .
C945 C946 1.380(12) .
C946 H946 0.9300 .
C946 C947 1.338(16) .
C947 H947 0.9300 .
C947 C948 1.389(16) .
C948 H948 0.9300 .
C948 C949 1.367(13) .
C949 H949 0.9300 .
C15 H15 0.9300 .
C15 C981 1.394(12) .
C15 N985 1.303(12) .
C981 H981 0.9300 .
C981 C982 1.353(11) .
C982 H982 0.9300 .
C982 C983 1.375(12) .
C983 H983 0.9300 .
C983 C984 1.400(12) .
C984 H984 0.9300 .
C984 N985 1.334(11) .
N16 C950 1.373(12) .
N16 C954 1.375(11) .
C950 H950 0.9300 .
C950 C951 1.304(11) .
C951 H951 0.9300 .
C951 C952 1.364(9) .
C952 H952 0.9300 .
C952 C953 1.383(10) .
C953 H953 0.9300 .
C953 C954 1.370(11) .
C954 H954 0.9300 .
N17 C960 1.289(11) .
N17 C964 1.391(12) .
C960 H960 0.9300 .
C960 C961 1.310(9) .
C961 H961 0.9300 .
C961 C962 1.385(9) .
C962 H962 0.9300 .
C962 C963 1.394(10) .
C963 H963 0.9300 .
C963 C964 1.376(12) .
C964 H964 0.9300 .
N18 C965 1.32(2) .
N18 C969 1.428(18) .
C965 H965 0.9300 .
C965 C966 1.325(14) .
C966 H966 0.9300 .
C966 C967 1.331(13) .
C967 H967 0.9300 .
C967 C968 1.357(14) .
C968 H968 0.9300 .
C968 C969 1.335(15) .
C969 H969 0.9300 .
N19 C955 1.376(15) .
N19 C959 1.303(14) .
C955 H955 0.9300 .
C955 C956 1.406(13) .
C956 H956 0.9300 .
C956 C957 1.348(10) .
C957 H957 0.9300 .
C957 C958 1.358(11) .
C958 H958 0.9300 .
C958 C959 1.329(12) .
C959 H959 0.9300 .
N20 C970 1.485(18) .
N20 C974 1.417(15) .
C970 H970 0.9300 .
C970 C971 1.333(16) .
C971 H971 0.9300 .
C971 C972 1.368(15) .
C972 H972 0.9300 .
C972 C973 1.294(14) .
C973 H973 0.9300 .
C973 C974 1.295(13) .
C974 H974 0.9300 .
C975 H97A 0.9600 .
C975 H97B 0.9600 .
C975 H97C 0.9600 .
C975 C976 1.592(19) .
C976 H97D 0.9700 .
C976 H97E 0.9700 .
C976 C977 1.458(17) .
C977 H97F 0.9700 .
C977 H97G 0.9700 .
C977 C978 1.67(2) .
C978 H97H 0.9700 .
C978 H97I 0.9700 .
C978 C979 1.42(3) .
C979 H97J 0.9700 .
C979 H97K 0.9700 .
C979 C980 1.35(4) .
C980 H98A 0.9600 .
C980 H98B 0.9600 .
C980 H98C 0.9600 .

loop_
_geom_torsion_atom_site_label_1
_geom_torsion_atom_site_label_2
_geom_torsion_atom_site_label_3
_geom_torsion_atom_site_label_4
_geom_torsion
_geom_torsion_site_symmetry_1
Ce1 O1 C11 K1 151.5(2) .
Ce1 O1 C11 C12 -116.3(4) .
Ce1 O1 C11 C16 64.8(4) .
Ce1 O2 C21 C20 24.8(8) .
Ce1 O2 C21 C22 -153.4(4) .
Ce1 O3 C71 C70 18.9(10) .
Ce1 O3 C71 C72 -160.6(5) .
Ce1 O4 C81 C80 -15.1(9) .
Ce1 O4 C81 C82 167.2(5) .
Ce1 N1 C900 C901 -163.7(5) .
Ce1 N1 C904 C903 166.1(4) .
Ce1 N2 C905 C906 175.4(5) .
Ce1 N2 C909 C908 -175.2(5) .
Ce2 O5 C51 K1 151.3(2) .
Ce2 O5 C51 C50 66.2(4) .
Ce2 O5 C51 C52 -116.2(4) .
Ce2 O6 C41 C40 -10.7(9) .
Ce2 O6 C41 C42 169.1(5) .
Ce2 O7 C31 C30 19.5(9) .
Ce2 O7 C31 C32 -160.5(5) .
Ce2 O8 C61 C60 23.1(9) .
Ce2 O8 C61 C62 -155.1(4) .
Ce2 N3 C910 C911 -164.4(5) .
Ce2 N3 C914 C913 165.8(4) .
Ce2 N4 C915 C916 174.8(5) .
Ce2 N4 C919 C918 -174.4(5) .
K1 O1 C11 C12 92.1(4) .
K1 O1 C11 C16 -86.7(4) .
K1 O5 C51 C50 -85.1(4) .
K1 O5 C51 C52 92.5(4) .
K1 C11 C12 C13 -107.3(4) .
K1 C11 C12 C120 71.8(4) .
K1 C11 C16 C1 -63.8(4) .
K1 C11 C16 C0AA 112.4(4) .
K1 C50 C51 O5 70.9(3) .
K1 C50 C51 C52 -106.7(4) .
K1 C50 C55 C54 69.3(5) .
K1 C51 C52 C53 -105.8(4) .
K1 C51 C52 C520 72.9(4) .
O1 C11 C12 C13 178.8(4) .
O1 C11 C12 C120 -2.1(7) .
O1 C11 C16 K1 71.0(4) .
O1 C11 C16 C1 7.2(6) .
O1 C11 C16 C0AA -176.6(4) .
O2 C21 C22 C23 178.1(5) .
O2 C21 C22 C220 1.0(8) .
O3 C71 C72 C73 175.1(5) .
O3 C71 C72 C720 -2.9(8) .
O4 C81 C82 C83 -179.0(5) .
O4 C81 C82 C820 3.0(8) .
O5 C51 C52 C53 179.3(4) .
O5 C51 C52 C520 -1.9(6) .
O6 C41 C42 C43 -179.3(5) .
O6 C41 C42 C420 5.1(7) .
O7 C31 C32 C33 174.6(4) .
O7 C31 C32 C320 -4.3(7) .
O8 C61 C62 C63 178.6(4) .
O8 C61 C62 C620 2.6(7) .
N1 C900 C901 C902 -1.3(11) .
N2 C905 C906 C907 0.3(11) .
N3 C910 C911 C912 0.1(11) .
N4 C915 C916 C917 1.6(10) .
C1A C2A C3A C4A -174.6(4) .
C1A C2A C7A C6A 173.3(4) .
C1A C50 C51 K1 -65.1(4) .
C1A C50 C51 O5 5.9(6) .
C1A C50 C51 C52 -171.8(4) .
C1A C50 C55 C54 173.6(4) .
C1A C60 C61 O8 -0.4(6) .
C1A C60 C61 C62 177.9(4) .
C1A C60 C65 C64 -178.4(4) .
C1 C2 C3 C4 -174.9(4) .
C1 C2 C7 C6 173.4(4) .
C1 C20 C21 O2 -0.2(6) .
C1 C20 C21 C22 178.0(4) .
C1 C20 C25 C24 -177.9(5) .
C2A C1A C50 K1 39.1(3) .
C2A C1A C50 C51 91.6(5) .
C2A C1A C50 C55 -84.8(5) .
C2A C1A C60 C61 -154.7(4) .
C2A C1A C60 C65 22.7(6) .
C2A C3A C4A C5A 1.2(7) .
C2 C1 C16 K1 39.0(3) .
C2 C1 C16 C11 89.7(5) .
C2 C1 C16 C0AA -86.4(5) .
C2 C1 C20 C21 -156.4(4) .
C2 C1 C20 C25 20.6(6) .
C2 C3 C4 C5 1.9(7) .
C3 C2 C7 C6 -2.0(7) .
C3 C4 C5 C6 -2.7(7) .
C3 C4 C5 C8 168.4(4) .
C3A C2A C7A C6A -2.5(7) .
C3A C4A C5A C6A -2.1(7) .
C3A C4A C5A C8A 169.0(4) .
C4A C5A C6A C7A 0.7(7) .
C4A C5A C8A C70 169.2(4) .
C4A C5A C8A C80 37.0(6) .
C4 C5 C6 C7 1.1(7) .
C4 C5 C8 C30 166.9(4) .
C4 C5 C8 C40 35.8(6) .
C5 C6 C7 C2 1.2(7) .
C5 C8 C30 C31 121.1(4) .
C5 C8 C30 C35 -58.8(6) .
C5 C8 C40 C41 -125.3(4) .
C5 C8 C40 C45 53.2(6) .
C5A C6A C7A C2A 1.6(7) .
C5A C8A C70 C71 123.5(5) .
C5A C8A C70 C75 -58.6(6) .
C5A C8A C80 C81 -120.8(5) .
C5A C8A C80 C85 56.7(6) .
C6A C5A C8A C70 -20.2(6) .
C6A C5A C8A C80 -152.3(4) .
C6 C5 C8 C30 -22.4(6) .
C6 C5 C8 C40 -153.5(4) .
C7A C2A C3A C4A 1.1(7) .
C7 C2 C3 C4 0.5(7) .
C8 C5 C6 C7 -169.7(4) .
C8 C30 C31 O7 4.3(6) .
C8 C30 C31 C32 -175.8(4) .
C8 C30 C35 C34 -179.7(4) .
C8 C40 C41 O6 -2.8(6) .
C8 C40 C41 C42 177.3(4) .
C8 C40 C45 C44 -178.0(5) .
C8A C5A C6A C7A -170.1(4) .
C8A C70 C71 O3 1.5(7) .
C8A C70 C71 C72 -179.0(4) .
C8A C70 C75 C74 -177.5(5) .
C8A C80 C81 O4 -2.7(7) .
C8A C80 C81 C82 175.1(4) .
C8A C80 C85 C84 -178.0(5) .
C11 C12 C13 C14 -1.1(7) .
C11 C12 C120 C121 -173.8(4) .
C11 C12 C120 C122 -55.1(6) .
C11 C12 C120 C123 65.3(6) .
C12 C11 C16 K1 -107.9(4) .
C12 C11 C16 C1 -171.7(4) .
C12 C11 C16 C0AA 4.5(6) .
C12 C13 C14 C0AA 2.4(7) .
C12 C13 C14 C140 -178.9(5) .
C13 C12 C120 C121 5.2(6) .
C13 C12 C120 C122 123.9(5) .
C13 C12 C120 C123 -115.7(5) .
C13 C14 C0AA C16 -0.1(7) .
C14 C0AA C16 K1 67.0(6) .
C14 C0AA C16 C1 172.8(4) .
C14 C0AA C16 C11 -3.3(7) .
C16 C1 C2 C3 49.4(6) .
C16 C1 C2 C7 -125.8(4) .
C16 C1 C20 C21 76.6(5) .
C16 C1 C20 C25 -106.4(5) .
C16 C11 C12 C13 -2.3(6) .
C16 C11 C12 C120 176.7(4) .
C20 C1 C2 C3 -79.5(5) .
C20 C1 C2 C7 105.3(5) .
C20 C1 C16 K1 168.9(3) .
C20 C1 C16 C11 -140.4(4) .
C20 C1 C16 C0AA 43.5(6) .
C20 C21 C22 C23 0.0(7) .
C20 C21 C22 C220 -177.2(4) .
C21 C20 C25 C24 -1.1(8) .
C21 C22 C23 C24 -0.9(8) .
C21 C22 C220 C221 63.9(6) .
C21 C22 C220 C222 -56.8(7) .
C21 C22 C220 C223 -177.3(5) .
C22 C23 C24 C25 0.8(8) .
C22 C23 C24 C240 -176.6(6) .
C23 C22 C220 C221 -113.2(6) .
C23 C22 C220 C222 126.1(5) .
C23 C22 C220 C223 5.6(7) .
C23 C24 C25 C20 0.2(8) .
C25 C20 C21 O2 -177.3(4) .
C25 C20 C21 C22 1.0(7) .
C30 C8 C40 C41 103.5(5) .
C30 C8 C40 C45 -78.0(5) .
C30 C31 C32 C33 -5.4(7) .
C30 C31 C32 C320 175.7(4) .
C31 C30 C35 C34 0.5(7) .
C31 C32 C33 C34 2.3(8) .
C31 C32 C320 C321 -172.3(5) .
C31 C32 C320 C322 68.2(6) .
C31 C32 C320 C323 -52.4(6) .
C32 C33 C34 C35 2.2(8) .
C32 C33 C34 C340 -179.8(5) .
C33 C32 C320 C321 8.8(7) .
C33 C32 C320 C322 -110.7(5) .
C33 C32 C320 C323 128.7(5) .
C33 C34 C35 C30 -3.6(7) .
C35 C30 C31 O7 -175.9(4) .
C35 C30 C31 C32 4.1(7) .
C40 C8 C30 C31 -108.2(5) .
C40 C8 C30 C35 71.9(5) .
C40 C41 C42 C43 0.6(7) .
C40 C41 C42 C420 -175.0(4) .
C41 C40 C45 C44 0.5(7) .
C41 C42 C43 C44 0.8(8) .
C41 C42 C420 C421 179.0(5) .
C41 C42 C420 C422 -61.5(6) .
C41 C42 C420 C423 58.7(6) .
C42 C43 C44 C45 -1.5(8) .
C42 C43 C44 C440 -177.8(6) .
C43 C42 C420 C421 3.4(7) .
C43 C42 C420 C422 122.9(5) .
C43 C42 C420 C423 -116.9(6) .
C43 C44 C45 C40 0.8(8) .
C45 C40 C41 O6 178.7(4) .
C45 C40 C41 C42 -1.2(7) .
C50 C1A C2A C3A 48.7(6) .
C50 C1A C2A C7A -126.9(4) .
C50 C1A C60 C61 78.3(5) .
C50 C1A C60 C65 -104.3(5) .
C50 C51 C52 C53 -3.1(6) .
C50 C51 C52 C520 175.7(4) .
C51 C50 C55 C54 -2.8(7) .
C51 C52 C53 C54 -0.5(7) .
C51 C52 C520 C521 64.3(6) .
C51 C52 C520 C522 -175.7(4) .
C51 C52 C520 C523 -56.8(6) .
C52 C53 C54 C55 2.4(7) .
C52 C53 C54 C540 -179.4(5) .
C53 C52 C520 C521 -116.9(5) .
C53 C52 C520 C522 3.1(6) .
C53 C52 C520 C523 122.0(5) .
C53 C54 C55 C50 -0.7(7) .
C55 C50 C51 K1 111.4(4) .
C55 C50 C51 O5 -177.7(4) .
C55 C50 C51 C52 4.7(6) .
C60 C1A C2A C3A -79.5(5) .
C60 C1A C2A C7A 104.9(5) .
C60 C1A C50 K1 168.3(3) .
C60 C1A C50 C51 -139.1(4) .
C60 C1A C50 C55 44.5(6) .
C60 C61 C62 C63 0.3(7) .
C60 C61 C62 C620 -175.7(4) .
C61 C60 C65 C64 -1.1(7) .
C61 C62 C63 C64 -0.5(8) .
C61 C62 C620 C621 -58.4(6) .
C61 C62 C620 C622 61.9(6) .
C61 C62 C620 C623 -178.8(5) .
C62 C63 C64 C65 -0.1(8) .
C62 C63 C64 C640 -177.0(5) .
C63 C62 C620 C621 125.7(5) .
C63 C62 C620 C622 -114.0(5) .
C63 C62 C620 C623 5.3(7) .
C63 C64 C65 C60 0.9(7) .
C65 C60 C61 O8 -177.8(4) .
C65 C60 C61 C62 0.5(7) .
C70 C8A C80 C81 106.0(5) .
C70 C8A C80 C85 -76.5(6) .
C70 C71 C72 C73 -4.4(7) .
C70 C71 C72 C720 177.5(5) .
C71 C70 C75 C74 0.4(8) .
C71 C72 C73 C74 2.5(8) .
C71 C72 C720 C721 -174.7(5) .
C71 C72 C720 C722 -55.2(7) .
C71 C72 C720 C723 66.5(6) .
C72 C73 C74 C75 0.9(8) .
C72 C73 C74 C740 -178.5(5) .
C73 C72 C720 C721 7.3(8) .
C73 C72 C720 C722 126.9(6) .
C73 C72 C720 C723 -111.5(6) .
C73 C74 C75 C70 -2.4(8) .
C75 C70 C71 O3 -176.5(4) .
C75 C70 C71 C72 3.1(7) .
C80 C8A C70 C71 -105.3(5) .
C80 C8A C70 C75 72.7(6) .
C80 C81 C82 C83 3.1(8) .
C80 C81 C82 C820 -174.8(5) .
C81 C80 C85 C84 -0.5(8) .
C81 C82 C83 C84 -1.2(9) .
C81 C82 C820 C821 178.3(6) .
C81 C82 C820 C822 -61.6(7) .
C81 C82 C820 C823 58.9(7) .
C82 C83 C84 C85 -1.6(9) .
C82 C83 C84 C840 -179.0(6) .
C83 C82 C820 C821 0.4(8) .
C83 C82 C820 C822 120.5(6) .
C83 C82 C820 C823 -119.0(6) .
C83 C84 C85 C80 2.5(8) .
C85 C80 C81 O4 179.8(4) .
C85 C80 C81 C82 -2.3(7) .
C120 C12 C13 C14 179.8(4) .
C140 C14 C0AA C16 -178.8(5) .
C220 C22 C23 C24 176.3(5) .
C240 C24 C25 C20 177.6(6) .
C320 C32 C33 C34 -178.8(5) .
C340 C34 C35 C30 178.4(5) .
C420 C42 C43 C44 176.5(5) .
C440 C44 C45 C40 177.1(6) .
C520 C52 C53 C54 -179.2(4) .
C540 C54 C55 C50 -178.9(5) .
C620 C62 C63 C64 175.5(5) .
C640 C64 C65 C60 177.9(5) .
C720 C72 C73 C74 -179.5(5) .
C740 C74 C75 C70 177.0(5) .
C820 C82 C83 C84 176.7(6) .
C840 C84 C85 C80 179.9(6) .
C900 N1 C904 C903 0.1(8) .
C900 C901 C902 C903 0.0(10) .
C901 C902 C903 C904 1.3(10) .
C902 C903 C904 N1 -1.4(9) .
C904 N1 C900 C901 1.3(9) .
C905 N2 C909 C908 0.8(9) .
C905 C906 C907 C908 0.5(11) .
C906 C907 C908 C909 -0.7(11) .
C907 C908 C909 N2 0.0(11) .
C909 N2 C905 C906 -1.0(10) .
C910 N3 C914 C913 0.5(8) .
C910 C911 C912 C913 -0.4(11) .
C911 C912 C913 C914 0.7(10) .
C912 C913 C914 N3 -0.8(9) .
C914 N3 C910 C911 -0.2(9) .
C915 N4 C919 C918 0.2(9) .
C915 C916 C917 C918 -2.4(10) .
C916 C917 C918 C919 2.2(10) .
C917 C918 C919 N4 -1.1(10) .
C919 N4 C915 C916 -0.5(9) .
K2 N9 C945 C946 -175.7(7) .
K2 N9 C949 C948 173.2(10) .
K2 N10 C920 C921 -154.9(7) .
K2 N10 C924 C923 146.4(6) .
K2 N11 C930 C931 -137.9(6) .
K2 N11 C934 C933 145.2(7) .
K2 N13 C925 C926 -164.8(6) 2_376
K2 N13 C929 C928 163.5(6) 2_376
K2 N14 C940 C941 178.8(7) .
K2 N14 C944 C943 -179.3(7) .
K2 N12 C935 C936 164.4(7) .
N9 C945 C946 C947 3.3(15) .
N10 C920 C921 C922 0.2(13) .
N11 C930 C931 C932 -0.4(12) .
N13 C925 C926 C927 -1.2(11) .
N14 C940 C941 C942 -0.6(14) .
C920 N10 C924 C923 0.2(11) .
C920 C921 C922 C923 1.0(12) .
C921 C922 C923 C924 -1.5(11) .
C922 C923 C924 N10 1.0(11) .
C924 N10 C920 C921 -0.8(12) .
C925 N13 C929 C928 3.5(11) .
C925 C926 C927 C928 2.1(10) .
C926 C927 C928 C929 -0.2(11) .
C927 C928 C929 N13 -2.7(12) .
C929 N13 C925 C926 -1.6(11) .
C930 N11 C934 C933 -0.6(11) .
C930 C931 C932 C933 0.3(11) .
C931 C932 C933 C934 -0.4(12) .
C932 C933 C934 N11 0.6(12) .
C934 N11 C930 C931 0.5(11) .
C937 C938 C939 N12 0.0 .
C938 C937 C936 C935 0.0 .
C938 C939 N12 K2 -165.3(6) .
C938 C939 N12 C935 0.0 .
C939 N12 C935 C936 0.0 .
N12 C935 C936 C937 0.0 .
C936 C937 C938 C939 0.0 .
C940 N14 C944 C943 -2.1(13) .
C940 C941 C942 C943 0.2(14) .
C941 C942 C943 C944 -0.7(14) .
C942 C943 C944 N14 1.7(14) .
C944 N14 C940 C941 1.5(13) .
C945 N9 C949 C948 2.1(17) .
C945 C946 C947 C948 -0.3(17) .
C946 C947 C948 C949 -1(2) .
C947 C948 C949 N9 1(2) .
C949 N9 C945 C946 -4.1(15) .
C15 C981 C982 C983 -0.4(12) .
C981 C15 N985 C984 0.6(13) .
C981 C982 C983 C984 0.2(11) .
C982 C983 C984 N985 0.4(12) .
C983 C984 N985 C15 -0.8(13) .
N985 C15 C981 C982 0.0(13) .
N16 C950 C951 C952 0.0(13) .
C950 N16 C954 C953 -0.2(13) .
C950 C951 C952 C953 0.9(11) .
C951 C952 C953 C954 -1.4(11) .
C952 C953 C954 N16 1.0(12) .
C954 N16 C950 C951 -0.3(15) .
N17 C960 C961 C962 -2.1(11) .
C960 N17 C964 C963 -1.6(13) .
C960 C961 C962 C963 1.1(10) .
C961 C962 C963 C964 -0.2(10) .
C962 C963 C964 N17 0.4(11) .
C964 N17 C960 C961 2.4(12) .
N18 C965 C966 C967 -7(2) .
C965 N18 C969 C968 3(3) .
C965 C966 C967 C968 6.2(17) .
C966 C967 C968 C969 0.3(16) .
C967 C968 C969 N18 -4(2) .
C969 N18 C965 C966 3(3) .
N19 C955 C956 C957 1.2(12) .
C955 N19 C959 C958 0.2(14) .
C955 C956 C957 C958 0.1(11) .
C956 C957 C958 C959 -1.2(12) .
C957 C958 C959 N19 1.1(14) .
C959 N19 C955 C956 -1.3(13) .
N20 C970 C971 C972 -2.4(16) .
C970 N20 C974 C973 4.2(18) .
C970 C971 C972 C973 1.4(18) .
C971 C972 C973 C974 2.6(19) .
C972 C973 C974 N20 -6(2) .
C974 N20 C970 C971 -0.1(15) .
C975 C976 C977 C978 178.6(13) .
C976 C977 C978 C979 -178.6(18) .
C977 C978 C979 C980 63(5) .

loop_
_smtbx_masks_void_nr
_smtbx_masks_void_average_x
_smtbx_masks_void_average_y
_smtbx_masks_void_average_z
_smtbx_masks_void_volume
_smtbx_masks_void_count_electrons
1 0.000 0.500 0.500 192.5 48.0
2 0.143 0.951 0.887 19.4 1.6
3 0.500 0.500 0.000 514.0 109.3
4 0.172 0.817 0.688 8.1 0.4
5 0.857 0.049 0.113 19.4 1.6
6 0.828 0.183 0.312 8.1 0.6
